data_4327449
loop_
_publ_author_name
'Guang Yang'
'Raphael G. Raptis'

_publ_section_title
;
 Supramolecular Assembly of Trimeric Gold(I) Pyrazolates through
 Aurophilic Attractions
;
_journal_name_full 'Inorganic Chemistry'
_journal_page_first 261
_journal_page_last 263
_journal_paper_doi 10.1021/ic026051+
_journal_volume 42
_journal_year 2003
_chemical_formula_sum 'C188 H250 Au45 Cl2 N90 O3'
_chemical_formula_weight 12753.17
_chemical_name_systematic
; 
 ? 
;
_space_group_IT_number 2
_symmetry_cell_setting triclinic
_symmetry_space_group_name_Hall '-P 1'
_symmetry_space_group_name_H-M 'P -1'
_atom_sites_solution_hydrogens geom
_atom_sites_solution_primary direct
_atom_sites_solution_secondary difmap
_audit_creation_method SHELXL-97
_cell_angle_alpha 115.722(3)
_cell_angle_beta 93.680(3)
_cell_angle_gamma 95.332(3)
_cell_formula_units_Z 2
_cell_length_a 14.913(2)
_cell_length_b 30.853(5)
_cell_length_c 31.336(5)
_cell_measurement_temperature 298(2)
_cell_volume 12845(3)
_computing_cell_refinement 'BRUKER SMART-NT V5.0'
_computing_data_collection 'BRUKER SMART-NT V5.0'
_computing_data_reduction 'BRUKER SAINT-NT V5/6.0'
_computing_molecular_graphics 'BRUKER SHELXTL-NT V5.1'
_computing_publication_material 'BRUKER SHELXTL-NT V5.1'
_computing_structure_refinement 'SHELXL-97 (Sheldrick, 1997)'
_computing_structure_solution 'SHELXS-97 (Sheldrick, 1990)'
_diffrn_ambient_temperature 298(2)
_diffrn_measured_fraction_theta_full 0.928
_diffrn_measured_fraction_theta_max 0.928
_diffrn_measurement_device_type 'Bruker AXS SMART CCD area detector'
_diffrn_measurement_method 'phi and omega scans'
_diffrn_radiation_monochromator graphite
_diffrn_radiation_source 'fine-focus sealed tube'
_diffrn_radiation_type MoK\a
_diffrn_radiation_wavelength 0.71073
_diffrn_reflns_av_R_equivalents 0.0512
_diffrn_reflns_av_sigmaI/netI 0.0867
_diffrn_reflns_limit_h_max 16
_diffrn_reflns_limit_h_min -16
_diffrn_reflns_limit_k_max 34
_diffrn_reflns_limit_k_min -34
_diffrn_reflns_limit_l_max 34
_diffrn_reflns_limit_l_min -23
_diffrn_reflns_number 65628
_diffrn_reflns_theta_full 23.30
_diffrn_reflns_theta_max 23.30
_diffrn_reflns_theta_min 1.31
_exptl_absorpt_coefficient_mu 25.659
_exptl_absorpt_correction_type semi-empirical
_exptl_crystal_colour colorless
_exptl_crystal_density_diffrn 3.297
_exptl_crystal_description polyhedron
_exptl_crystal_F_000 11242
_exptl_crystal_size_max 0.36
_exptl_crystal_size_mid 0.08
_exptl_crystal_size_min 0.06
_refine_diff_density_max 1.764
_refine_diff_density_min -3.790
_refine_diff_density_rms 0.264
_refine_ls_extinction_method none
_refine_ls_goodness_of_fit_ref 1.032
_refine_ls_hydrogen_treatment mixed
_refine_ls_matrix_type fullcycle
_refine_ls_number_parameters 1996
_refine_ls_number_reflns 34430
_refine_ls_number_restraints 0
_refine_ls_restrained_S_all 1.032
_refine_ls_R_factor_all 0.1021
_refine_ls_R_factor_gt 0.0545
_refine_ls_shift/su_max 0.091
_refine_ls_shift/su_mean 0.016
_refine_ls_structure_factor_coef Fsqd
_refine_ls_weighting_details 'calc w=1/[\s^2^(Fo^2^)+(0.0671P)^2^+0.0000P] where P=(Fo^2^+2Fc^2^)/3'
_refine_ls_weighting_scheme calc
_refine_ls_wR_factor_gt 0.1300
_refine_ls_wR_factor_ref 0.1444
_reflns_number_gt 21205
_reflns_number_total 34430
_reflns_threshold_expression >2sigma(I)
_cod_data_source_file ic0260512B_s1_2.cif
_cod_data_source_block '[Au(mu-4-Me-pz)]3'
_cod_original_cell_volume 12846(4)
_cod_database_code 4327449

loop_
_symmetry_equiv_pos_as_xyz
'x, y, z'
'-x, -y, -z'

loop_
_atom_site_label
_atom_site_type_symbol
_atom_site_fract_x
_atom_site_fract_y
_atom_site_fract_z
_atom_site_U_iso_or_equiv
_atom_site_adp_type
_atom_site_occupancy
_atom_site_symmetry_multiplicity
_atom_site_calc_flag
_atom_site_refinement_flags
Au1 Au 0.71980(7) 0.52708(4) 0.22520(4) 0.0669(3) Uani 1 1 d .
Au2 Au 0.65324(8) 0.62153(4) 0.31405(5) 0.0777(4) Uani 1 1 d .
Au3 Au 0.87327(8) 0.60314(4) 0.31946(4) 0.0613(3) Uani 1 1 d .
N1 N 0.5932(13) 0.5385(8) 0.2202(8) 0.055(6) Uani 1 1 d .
N2 N 0.5704(14) 0.5789(9) 0.2571(9) 0.074(7) Uani 1 1 d .
N3 N 0.7396(15) 0.6644(7) 0.3701(7) 0.066(7) Uani 1 1 d .
N4 N 0.8310(15) 0.6567(7) 0.3747(7) 0.054(6) Uani 1 1 d .
N5 N 0.9078(15) 0.5475(7) 0.2644(8) 0.060(6) Uani 1 1 d .
N6 N 0.8479(15) 0.5170(9) 0.2282(8) 0.064(7) Uani 1 1 d .
C1 C 0.522(2) 0.5187(11) 0.1886(12) 0.082(10) Uiso 1 1 d .
H1 H 0.5208 0.4914 0.1597 0.099 Uiso 1 1 calc R
C2 C 0.445(2) 0.5434(11) 0.2031(12) 0.085(10) Uiso 1 1 d .
C3 C 0.480(2) 0.5792(11) 0.2473(11) 0.080(9) Uiso 1 1 d .
H3 H 0.4455 0.6011 0.2681 0.096 Uiso 1 1 calc R
C4 C 0.3484(18) 0.5292(10) 0.1809(10) 0.076(9) Uiso 1 1 d .
H4A H 0.3178 0.5575 0.1916 0.115 Uiso 1 1 calc R
H4B H 0.3189 0.5061 0.1901 0.115 Uiso 1 1 calc R
H4C H 0.3464 0.5150 0.1468 0.115 Uiso 1 1 calc R
C5 C 0.723(2) 0.6979(10) 0.4113(11) 0.078(9) Uiso 1 1 d .
H5 H 0.6665 0.7077 0.4199 0.094 Uiso 1 1 calc R
C6 C 0.806(2) 0.7158(11) 0.4397(12) 0.086(10) Uiso 1 1 d .
C7 C 0.8722(18) 0.6902(9) 0.4160(9) 0.052(7) Uiso 1 1 d .
H7 H 0.9336 0.6953 0.4269 0.062 Uiso 1 1 calc R
C8 C 0.822(2) 0.7573(13) 0.4934(13) 0.130(14) Uiso 1 1 d .
H8A H 0.8477 0.7448 0.5139 0.195 Uiso 1 1 calc R
H8B H 0.7651 0.7680 0.5032 0.195 Uiso 1 1 calc R
H8C H 0.8628 0.7843 0.4953 0.195 Uiso 1 1 calc R
C9 C 0.9963(18) 0.5366(9) 0.2539(10) 0.058(7) Uiso 1 1 d .
H9 H 1.0511 0.5541 0.2714 0.070 Uiso 1 1 calc R
C10 C 0.983(2) 0.4932(10) 0.2109(11) 0.073(8) Uiso 1 1 d .
C11 C 0.8927(19) 0.4859(10) 0.1962(11) 0.070(8) Uiso 1 1 d .
H11 H 0.8655 0.4617 0.1669 0.084 Uiso 1 1 calc R
C12 C 1.064(2) 0.4669(11) 0.1838(12) 0.100(11) Uiso 1 1 d .
H12A H 1.1134 0.4703 0.2068 0.150 Uiso 1 1 calc R
H12B H 1.0844 0.4815 0.1640 0.150 Uiso 1 1 calc R
H12C H 1.0432 0.4330 0.1644 0.150 Uiso 1 1 calc R
Au4 Au 0.09149(7) 0.62205(4) 0.38310(4) 0.0529(3) Uani 1 1 d .
Au5 Au 0.25029(7) 0.71062(4) 0.46440(4) 0.0530(3) Uani 1 1 d .
Au6 Au 0.22160(6) 0.60260(3) 0.46432(4) 0.0504(3) Uani 1 1 d .
N7 N 0.1153(15) 0.6867(8) 0.3823(9) 0.068(7) Uani 1 1 d .
N8 N 0.1790(16) 0.7202(7) 0.4114(8) 0.062(7) Uani 1 1 d .
N9 N 0.3141(13) 0.7020(7) 0.5190(8) 0.053(6) Uani 1 1 d .
N10 N 0.3019(12) 0.6565(8) 0.5170(8) 0.056(6) Uani 1 1 d .
N11 N 0.1373(12) 0.5483(6) 0.4150(7) 0.046(6) Uani 1 1 d .
N12 N 0.0766(14) 0.5574(6) 0.3863(8) 0.054(6) Uani 1 1 d .
C13 C 0.1123(17) 0.5017(9) 0.4083(10) 0.065(8) Uiso 1 1 d .
H13 H 0.1414 0.4867 0.4243 0.078 Uiso 1 1 calc R
C14 C 0.0348(15) 0.4793(8) 0.3730(8) 0.043(6) Uiso 1 1 d .
C15 C 0.0172(18) 0.5157(9) 0.3618(10) 0.064(8) Uiso 1 1 d .
H15 H -0.0306 0.5127 0.3397 0.077 Uiso 1 1 calc R
C16 C -0.0145(16) 0.4320(8) 0.3579(9) 0.057(7) Uiso 1 1 d .
H16A H -0.0780 0.4331 0.3521 0.086 Uiso 1 1 calc R
H16B H -0.0048 0.4215 0.3824 0.086 Uiso 1 1 calc R
H16C H 0.0062 0.4095 0.3291 0.086 Uiso 1 1 calc R
C17 C 0.0744(18) 0.7077(10) 0.3554(11) 0.067(8) Uiso 1 1 d .
H17 H 0.0250 0.6928 0.3320 0.081 Uiso 1 1 calc R
C18 C 0.1183(18) 0.7533(10) 0.3688(10) 0.066(8) Uiso 1 1 d .
C19 C 0.1835(19) 0.7589(10) 0.4025(11) 0.069(9) Uiso 1 1 d .
H19 H 0.2267 0.7862 0.4178 0.083 Uiso 1 1 calc R
C20 C 0.094(2) 0.7856(11) 0.3471(11) 0.091(10) Uiso 1 1 d .
H20A H 0.1343 0.8156 0.3618 0.137 Uiso 1 1 calc R
H20B H 0.0327 0.7921 0.3519 0.137 Uiso 1 1 calc R
H20C H 0.0992 0.7700 0.3135 0.137 Uiso 1 1 calc R
C21 C 0.3539(17) 0.7343(10) 0.5638(10) 0.064(8) Uiso 1 1 d .
H21 H 0.3637 0.7678 0.5750 0.076 Uiso 1 1 calc R
C22 C 0.3769(17) 0.7100(9) 0.5892(10) 0.053(7) Uiso 1 1 d .
C23 C 0.3410(17) 0.6621(9) 0.5601(10) 0.060(8) Uiso 1 1 d .
H23 H 0.3433 0.6370 0.5688 0.073 Uiso 1 1 calc R
C24 C 0.4215(19) 0.7298(10) 0.6391(10) 0.085(10) Uiso 1 1 d .
H24A H 0.4129 0.7632 0.6563 0.127 Uiso 1 1 calc R
H24B H 0.4851 0.7273 0.6387 0.127 Uiso 1 1 calc R
H24C H 0.3951 0.7115 0.6544 0.127 Uiso 1 1 calc R
Au7 Au 0.16445(7) 0.74036(4) 0.61883(4) 0.0541(3) Uani 1 1 d .
Au8 Au 0.08188(7) 0.74722(4) 0.52101(4) 0.0521(3) Uani 1 1 d .
Au9 Au 0.22519(7) 0.84271(4) 0.60735(4) 0.0546(3) Uani 1 1 d .
N13 N 0.0903(15) 0.6822(7) 0.5649(7) 0.056(6) Uani 1 1 d .
N14 N 0.0570(13) 0.6863(6) 0.5260(7) 0.048(6) Uani 1 1 d .
N15 N 0.1070(15) 0.8093(8) 0.5169(8) 0.068(6) Uani 1 1 d .
N16 N 0.1714(14) 0.8461(8) 0.5491(8) 0.054(6) Uani 1 1 d .
N17 N 0.2739(13) 0.8368(8) 0.6650(7) 0.055(6) Uani 1 1 d .
N18 N 0.2392(13) 0.7983(7) 0.6720(7) 0.059(6) Uani 1 1 d .
C25 C 0.0627(15) 0.6389(8) 0.5623(9) 0.049(7) Uiso 1 1 d .
H25 H 0.0763 0.6294 0.5861 0.059 Uiso 1 1 calc R
C26 C 0.0121(18) 0.6108(9) 0.5203(10) 0.061(8) Uiso 1 1 d .
C27 C 0.0091(17) 0.6443(9) 0.4988(10) 0.064(8) Uiso 1 1 d .
H27 H -0.0229 0.6367 0.4694 0.076 Uiso 1 1 calc R
C28 C -0.0285(17) 0.5568(8) 0.4998(9) 0.065(7) Uiso 1 1 d .
H28A H -0.0312 0.5475 0.5253 0.097 Uiso 1 1 calc R
H28B H 0.0090 0.5372 0.4773 0.097 Uiso 1 1 calc R
H28C H -0.0885 0.5523 0.4842 0.097 Uiso 1 1 calc R
C29 C 0.0690(19) 0.8254(10) 0.4879(11) 0.069(8) Uiso 1 1 d .
H29 H 0.0220 0.8080 0.4637 0.083 Uiso 1 1 calc R
C30 C 0.1106(19) 0.8727(10) 0.4994(11) 0.068(8) Uiso 1 1 d .
C31 C 0.176(2) 0.8831(11) 0.5386(11) 0.081(9) Uiso 1 1 d .
H31 H 0.2157 0.9117 0.5546 0.098 Uiso 1 1 calc R
C32 C 0.092(2) 0.9014(12) 0.4695(12) 0.118(12) Uiso 1 1 d .
H32A H 0.0399 0.9180 0.4795 0.177 Uiso 1 1 calc R
H32B H 0.0799 0.8791 0.4363 0.177 Uiso 1 1 calc R
H32C H 0.1436 0.9246 0.4745 0.177 Uiso 1 1 calc R
C33 C 0.3234(18) 0.8664(10) 0.7057(10) 0.065(8) Uiso 1 1 d .
H33 H 0.3557 0.8959 0.7109 0.078 Uiso 1 1 calc R
C34 C 0.3227(16) 0.8499(9) 0.7384(10) 0.057(7) Uiso 1 1 d .
C35 C 0.2729(15) 0.8025(8) 0.7155(9) 0.047(7) Uiso 1 1 d .
H35 H 0.2651 0.7796 0.7273 0.056 Uiso 1 1 calc R
C36 C 0.3682(19) 0.8707(10) 0.7889(10) 0.087(9) Uiso 1 1 d .
H36A H 0.4197 0.8939 0.7930 0.130 Uiso 1 1 calc R
H36B H 0.3878 0.8450 0.7951 0.130 Uiso 1 1 calc R
H36C H 0.3261 0.8865 0.8107 0.130 Uiso 1 1 calc R
Au10 Au 0.36519(8) 0.96500(4) 0.52995(4) 0.0639(3) Uani 1 1 d .
Au11 Au 0.58581(8) 0.96159(4) 0.51819(4) 0.0613(3) Uani 1 1 d .
Au12 Au 0.51965(8) 1.04320(4) 0.61933(4) 0.0610(3) Uani 1 1 d .
N19 N 0.405(2) 0.9136(8) 0.4733(9) 0.080(8) Uani 1 1 d .
N20 N 0.4947(17) 0.9127(8) 0.4660(9) 0.069(7) Uani 1 1 d .
N21 N 0.6739(15) 1.0098(7) 0.5706(8) 0.060(7) Uani 1 1 d .
N22 N 0.6505(15) 1.0405(7) 0.6115(9) 0.061(7) Uani 1 1 d .
N23 N 0.3830(14) 1.0486(9) 0.6230(8) 0.067(7) Uani 1 1 d .
N24 N 0.3227(15) 1.0182(7) 0.5858(8) 0.058(6) Uani 1 1 d .
C37 C 0.3564(18) 0.8751(9) 0.4328(10) 0.056(7) Uiso 1 1 d .
H37 H 0.2937 0.8671 0.4279 0.067 Uiso 1 1 calc R
C38 C 0.4118(19) 0.8528(10) 0.4037(10) 0.064(8) Uiso 1 1 d .
C39 C 0.498(2) 0.8759(10) 0.4218(11) 0.073(9) Uiso 1 1 d .
H39 H 0.5497 0.8679 0.4067 0.087 Uiso 1 1 calc R
C40 C 0.391(2) 0.8102(12) 0.3537(12) 0.114(12) Uiso 1 1 d .
H40A H 0.3519 0.7844 0.3550 0.171 Uiso 1 1 calc R
H40B H 0.4466 0.7988 0.3423 0.171 Uiso 1 1 calc R
H40C H 0.3617 0.8209 0.3325 0.171 Uiso 1 1 calc R
C41 C 0.768(2) 1.0178(11) 0.5725(12) 0.090(10) Uiso 1 1 d .
H41 H 0.8025 1.0015 0.5480 0.108 Uiso 1 1 calc R
C42 C 0.8005(19) 1.0535(10) 0.6162(11) 0.066(8) Uiso 1 1 d .
C43 C 0.7243(19) 1.0681(11) 0.6397(11) 0.074(9) Uiso 1 1 d .
H43 H 0.7251 1.0930 0.6702 0.088 Uiso 1 1 calc R
C44 C 0.9019(19) 1.0786(10) 0.6390(11) 0.087(10) Uiso 1 1 d .
H44A H 0.9419 1.0543 0.6305 0.130 Uiso 1 1 calc R
H44B H 0.9041 1.0952 0.6731 0.130 Uiso 1 1 calc R
H44C H 0.9204 1.1016 0.6271 0.130 Uiso 1 1 calc R
C45 C 0.342(2) 1.0841(12) 0.6556(13) 0.087(10) Uiso 1 1 d .
H45 H 0.3683 1.1085 0.6849 0.105 Uiso 1 1 calc R
C46 C 0.250(2) 1.0764(12) 0.6359(13) 0.092(10) Uiso 1 1 d .
C47 C 0.242(2) 1.0340(10) 0.5945(11) 0.074(9) Uiso 1 1 d .
H47 H 0.1883 1.0184 0.5751 0.088 Uiso 1 1 calc R
C48 C 0.181(2) 1.1068(12) 0.6590(12) 0.106(12) Uiso 1 1 d .
H48A H 0.2089 1.1396 0.6782 0.160 Uiso 1 1 calc R
H48B H 0.1519 1.0946 0.6788 0.160 Uiso 1 1 calc R
H48C H 0.1364 1.1060 0.6350 0.160 Uiso 1 1 calc R
Au13 Au 0.62665(7) 0.93038(4) 0.61979(4) 0.0550(3) Uani 1 1 d .
Au14 Au 0.53766(7) 1.01305(4) 0.71006(4) 0.0529(3) Uani 1 1 d .
Au15 Au 0.39879(7) 0.92248(4) 0.61833(4) 0.0557(3) Uani 1 1 d .
N25 N 0.7046(12) 0.9831(7) 0.6767(8) 0.052(6) Uani 1 1 d .
N26 N 0.6752(13) 1.0179(7) 0.7129(7) 0.048(6) Uani 1 1 d .
N27 N 0.4047(12) 1.0088(7) 0.7112(8) 0.049(6) Uani 1 1 d .
N28 N 0.3460(15) 0.9736(8) 0.6749(8) 0.060(6) Uani 1 1 d .
N29 N 0.4570(14) 0.8725(6) 0.5658(7) 0.050(6) Uani 1 1 d .
N30 N 0.5443(14) 0.8778(7) 0.5645(8) 0.055(6) Uani 1 1 d .
C49 C 0.7965(18) 0.9926(9) 0.6868(10) 0.064(8) Uiso 1 1 d .
H49 H 0.8365 0.9728 0.6685 0.077 Uiso 1 1 calc R
C50 C 0.8219(19) 1.0340(10) 0.7265(10) 0.066(8) Uiso 1 1 d .
C51 C 0.7406(17) 1.0478(9) 0.7453(10) 0.055(7) Uiso 1 1 d .
H51 H 0.7343 1.0730 0.7747 0.066 Uiso 1 1 calc R
C52 C 0.9154(18) 1.0583(10) 0.7496(10) 0.077(9) Uiso 1 1 d .
H52A H 0.9568 1.0346 0.7406 0.115 Uiso 1 1 calc R
H52B H 0.9158 1.0732 0.7837 0.115 Uiso 1 1 calc R
H52C H 0.9337 1.0827 0.7395 0.115 Uiso 1 1 calc R
C53 C 0.3551(17) 1.0373(9) 0.7388(10) 0.058(7) Uiso 1 1 d .
H53 H 0.3761 1.0651 0.7668 0.069 Uiso 1 1 calc R
C54 C 0.257(2) 1.0191(11) 0.7196(11) 0.077(9) Uiso 1 1 d .
C55 C 0.2607(19) 0.9791(10) 0.6812(10) 0.065(8) Uiso 1 1 d .
H55 H 0.2107 0.9579 0.6615 0.078 Uiso 1 1 calc R
C56 C 0.182(2) 1.0466(12) 0.7492(12) 0.107(12) Uiso 1 1 d .
H56A H 0.1231 1.0296 0.7333 0.161 Uiso 1 1 calc R
H56B H 0.1871 1.0790 0.7520 0.161 Uiso 1 1 calc R
H56C H 0.1890 1.0479 0.7804 0.161 Uiso 1 1 calc R
C57 C 0.4183(18) 0.8325(9) 0.5229(9) 0.059(7) Uiso 1 1 d .
H57 H 0.3563 0.8227 0.5141 0.071 Uiso 1 1 calc R
C58 C 0.4839(16) 0.8100(9) 0.4957(9) 0.051(7) Uiso 1 1 d .
C59 C 0.5611(18) 0.8405(9) 0.5246(9) 0.056(7) Uiso 1 1 d .
H59 H 0.6196 0.8353 0.5167 0.067 Uiso 1 1 calc R
C60 C 0.4769(19) 0.7700(10) 0.4509(10) 0.079(9) Uiso 1 1 d .
H60A H 0.4858 0.7415 0.4549 0.119 Uiso 1 1 calc R
H60B H 0.5223 0.7756 0.4328 0.119 Uiso 1 1 calc R
H60C H 0.4178 0.7654 0.4342 0.119 Uiso 1 1 calc R
Au16 Au 0.54766(6) 0.95251(3) 0.77098(4) 0.0463(3) Uani 1 1 d .
Au17 Au 0.77072(6) 0.95254(3) 0.78238(4) 0.0481(3) Uani 1 1 d .
Au18 Au 0.68004(6) 1.05007(3) 0.85814(4) 0.0434(3) Uani 1 1 d .
N31 N 0.6039(12) 0.9009(6) 0.7229(7) 0.036(5) Uani 1 1 d .
N32 N 0.6918(14) 0.8976(6) 0.7262(7) 0.048(6) Uani 1 1 d .
N33 N 0.8475(12) 1.0100(6) 0.8346(7) 0.043(5) Uani 1 1 d .
N34 N 0.8151(11) 1.0523(6) 0.8591(7) 0.038(5) Uani 1 1 d .
N35 N 0.5454(11) 1.0457(6) 0.8534(6) 0.033(5) Uani 1 1 d .
N36 N 0.4913(11) 1.0056(7) 0.8203(7) 0.046(5) Uani 1 1 d .
C61 C 0.9375(18) 1.0205(9) 0.8391(9) 0.059(7) Uiso 1 1 d .
H61 H 0.9772 0.9992 0.8227 0.071 Uiso 1 1 calc R
C62 C 0.9630(17) 1.0700(9) 0.8731(9) 0.056(7) Uiso 1 1 d .
C63 C 0.8853(14) 1.0884(8) 0.8849(8) 0.035(6) Uiso 1 1 d .
H63 H 0.8800 1.1200 0.9067 0.042 Uiso 1 1 calc R
C64 C 1.0621(18) 1.0962(10) 0.8938(11) 0.082(9) Uiso 1 1 d .
H64A H 1.0627 1.1306 0.9058 0.123 Uiso 1 1 calc R
H64B H 1.1011 1.0851 0.8690 0.123 Uiso 1 1 calc R
H64C H 1.0834 1.0888 0.9191 0.123 Uiso 1 1 calc R
C65 C 0.4879(15) 1.0776(8) 0.8806(9) 0.046(6) Uiso 1 1 d .
H65 H 0.5066 1.1075 0.9066 0.056 Uiso 1 1 calc R
C66 C 0.4049(17) 1.0590(8) 0.8637(9) 0.051(7) Uiso 1 1 d .
C67 C 0.4072(18) 1.0122(9) 0.8262(10) 0.061(8) Uiso 1 1 d .
H67 H 0.3567 0.9899 0.8087 0.073 Uiso 1 1 calc R
C68 C 0.319(2) 1.0810(11) 0.8813(12) 0.102(11) Uiso 1 1 d .
H68A H 0.3174 1.0873 0.9140 0.153 Uiso 1 1 calc R
H68B H 0.2667 1.0588 0.8622 0.153 Uiso 1 1 calc R
H68C H 0.3190 1.1109 0.8787 0.153 Uiso 1 1 calc R
C69 C 0.7162(16) 0.8622(8) 0.6881(9) 0.044(6) Uiso 1 1 d .
H69 H 0.7750 0.8550 0.6836 0.053 Uiso 1 1 calc R
C70 C 0.6428(17) 0.8387(8) 0.6573(9) 0.051(7) Uiso 1 1 d .
C71 C 0.5684(19) 0.8621(9) 0.6783(10) 0.066(8) Uiso 1 1 d .
H71 H 0.5079 0.8536 0.6653 0.080 Uiso 1 1 calc R
C72 C 0.6352(19) 0.7944(10) 0.6079(10) 0.077(9) Uiso 1 1 d .
H72A H 0.6571 0.8047 0.5852 0.115 Uiso 1 1 calc R
H72B H 0.5729 0.7801 0.5979 0.115 Uiso 1 1 calc R
H72C H 0.6708 0.7708 0.6100 0.115 Uiso 1 1 calc R
Au19 Au 0.61182(7) 0.90194(4) 0.84580(4) 0.0511(3) Uani 1 1 d .
Au20 Au 0.75748(7) 0.99173(4) 0.93010(4) 0.0520(3) Uani 1 1 d .
Au21 Au 0.83608(7) 0.89564(4) 0.84781(4) 0.0557(3) Uani 1 1 d .
N37 N 0.5655(13) 0.9564(7) 0.8955(8) 0.055(6) Uani 1 1 d .
H37A H 0.5661 0.9726 0.8772 0.066 Uiso 1 1 calc R
N38 N 0.6251(12) 0.9954(7) 0.9327(7) 0.050(6) Uani 1 1 d .
N39 N 0.8883(17) 0.9911(8) 0.9312(9) 0.072(8) Uani 1 1 d .
N40 N 0.9203(14) 0.9512(10) 0.8991(9) 0.075(8) Uani 1 1 d .
N41 N 0.7477(14) 0.8408(6) 0.7988(7) 0.053(6) Uani 1 1 d .
N42 N 0.6573(14) 0.8441(7) 0.7969(7) 0.052(6) Uani 1 1 d .
C73 C 0.4821(18) 0.9686(9) 0.9078(10) 0.060(7) Uiso 1 1 d .
H73 H 0.4285 0.9491 0.8906 0.072 Uiso 1 1 calc R
C74 C 0.4835(16) 1.0119(9) 0.9474(9) 0.053(7) Uiso 1 1 d .
C75 C 0.5769(15) 1.0271(8) 0.9628(9) 0.047(6) Uiso 1 1 d .
H75 H 0.6012 1.0551 0.9899 0.057 Uiso 1 1 calc R
C76 C 0.4074(17) 1.0388(9) 0.9706(10) 0.066(8) Uiso 1 1 d .
H76A H 0.4111 1.0690 0.9684 0.099 Uiso 1 1 calc R
H76B H 0.4123 1.0451 1.0035 0.099 Uiso 1 1 calc R
H76C H 0.3504 1.0195 0.9546 0.099 Uiso 1 1 calc R
C77 C 0.9598(18) 1.0240(11) 0.9582(11) 0.070(8) Uiso 1 1 d .
H77 H 0.9568 1.0545 0.9828 0.084 Uiso 1 1 calc R
C78 C 1.0422(18) 1.0035(9) 0.9423(10) 0.062(8) Uiso 1 1 d .
C79 C 1.012(2) 0.9598(11) 0.9074(11) 0.082(9) Uiso 1 1 d .
H79 H 1.0492 0.9374 0.8905 0.098 Uiso 1 1 calc R
C80 C 1.1354(19) 1.0286(10) 0.9623(11) 0.087(10) Uiso 1 1 d .
H80A H 1.1613 1.0156 0.9824 0.131 Uiso 1 1 calc R
H80B H 1.1336 1.0627 0.9808 0.131 Uiso 1 1 calc R
H80C H 1.1717 1.0237 0.9368 0.131 Uiso 1 1 calc R
C81 C 0.7584(18) 0.7992(9) 0.7619(10) 0.062(8) Uiso 1 1 d .
H81 H 0.8141 0.7877 0.7565 0.074 Uiso 1 1 calc R
C82 C 0.6804(17) 0.7753(9) 0.7330(9) 0.053(7) Uiso 1 1 d .
C83 C 0.6168(17) 0.8061(9) 0.7594(9) 0.053(7) Uiso 1 1 d .
H83 H 0.5545 0.7997 0.7508 0.064 Uiso 1 1 calc R
C84 C 0.6557(18) 0.7310(9) 0.6919(10) 0.074(9) Uiso 1 1 d .
H84A H 0.7065 0.7229 0.6739 0.111 Uiso 1 1 calc R
H84B H 0.6061 0.7340 0.6727 0.111 Uiso 1 1 calc R
H84C H 0.6376 0.7059 0.7012 0.111 Uiso 1 1 calc R
Au22 Au 0.50713(7) 1.21684(4) 0.96191(4) 0.0530(3) Uani 1 1 d .
Au23 Au 0.59610(7) 1.31757(3) 1.06120(4) 0.0506(3) Uani 1 1 d .
Au24 Au 0.52687(7) 1.32504(4) 0.96062(4) 0.0572(3) Uani 1 1 d .
N43 N 0.5516(13) 1.2121(8) 1.0222(7) 0.049(6) Uani 1 1 d .
N44 N 0.5792(13) 1.2536(7) 1.0632(8) 0.054(6) Uani 1 1 d .
N45 N 0.6145(13) 1.3812(6) 1.0574(8) 0.049(6) Uani 1 1 d .
N46 N 0.5919(13) 1.3827(7) 1.0168(7) 0.045(5) Uani 1 1 d .
N47 N 0.4581(15) 1.2680(8) 0.9059(8) 0.067(7) Uani 1 1 d .
N48 N 0.4541(13) 1.2218(7) 0.9060(7) 0.048(5) Uani 1 1 d .
C85 C 0.4104(17) 1.2613(9) 0.8635(10) 0.059(7) Uiso 1 1 d .
H85 H 0.4029 1.2868 0.8558 0.070 Uiso 1 1 calc R
C86 C 0.378(2) 1.2182(11) 0.8363(12) 0.081(9) Uiso 1 1 d .
C87 C 0.4052(17) 1.1917(9) 0.8643(10) 0.058(7) Uiso 1 1 d .
H87 H 0.3899 1.1585 0.8542 0.070 Uiso 1 1 calc R
C88 C 0.326(2) 1.1939(12) 0.7876(12) 0.106(12) Uiso 1 1 d .
H88A H 0.2760 1.2110 0.7868 0.158 Uiso 1 1 calc R
H88B H 0.3041 1.1610 0.7804 0.158 Uiso 1 1 calc R
H88C H 0.3652 1.1942 0.7645 0.158 Uiso 1 1 calc R
C89 C 0.5488(15) 1.1737(9) 1.0324(9) 0.050(7) Uiso 1 1 d .
H89 H 0.5315 1.1414 1.0106 0.060 Uiso 1 1 calc R
C90 C 0.5745(17) 1.1892(9) 1.0780(10) 0.061(8) Uiso 1 1 d .
C91 C 0.5934(16) 1.2381(9) 1.0970(10) 0.056(7) Uiso 1 1 d .
H91 H 0.6135 1.2583 1.1289 0.067 Uiso 1 1 calc R
C92 C 0.5886(18) 1.1602(9) 1.1068(10) 0.070(8) Uiso 1 1 d .
H92A H 0.5952 1.1274 1.0854 0.105 Uiso 1 1 calc R
H92B H 0.5370 1.1603 1.1236 0.105 Uiso 1 1 calc R
H92C H 0.6422 1.1749 1.1291 0.105 Uiso 1 1 calc R
C93 C 0.6521(17) 1.4252(9) 1.0917(10) 0.062(8) Uiso 1 1 d .
H93 H 0.6722 1.4322 1.1230 0.075 Uiso 1 1 calc R
C94 C 0.6556(17) 1.4590(9) 1.0719(10) 0.058(7) Uiso 1 1 d .
C95 C 0.6157(16) 1.4288(9) 1.0252(10) 0.059(7) Uiso 1 1 d .
H95 H 0.6066 1.4398 1.0021 0.071 Uiso 1 1 calc R
C96 C 0.6861(18) 1.5133(9) 1.0944(10) 0.073(9) Uiso 1 1 d .
H96A H 0.7000 1.5251 1.1283 0.109 Uiso 1 1 calc R
H96B H 0.6385 1.5293 1.0881 0.109 Uiso 1 1 calc R
H96C H 0.7392 1.5197 1.0812 0.109 Uiso 1 1 calc R
Au25 Au 0.70607(6) 1.16883(3) 0.92685(4) 0.0445(3) Uani 1 1 d .
Au26 Au 0.80440(7) 1.26732(3) 1.02583(4) 0.0501(3) Uani 1 1 d .
Au27 Au 0.72083(7) 1.28122(3) 0.93264(4) 0.0511(3) Uani 1 1 d .
N49 N 0.7553(12) 1.1623(6) 0.9821(8) 0.049(6) Uani 1 1 d .
N50 N 0.7834(14) 1.2041(7) 1.0258(7) 0.057(6) Uani 1 1 d .
N51 N 0.8216(14) 1.3323(7) 1.0261(8) 0.054(6) Uani 1 1 d .
N52 N 0.7912(13) 1.3383(7) 0.9894(7) 0.049(5) Uani 1 1 d .
N53 N 0.6569(12) 1.2249(6) 0.8744(7) 0.039(5) Uani 1 1 d .
N54 N 0.6548(12) 1.1777(6) 0.8717(6) 0.037(5) Uani 1 1 d .
C97 C 0.6180(14) 1.2203(8) 0.8337(9) 0.042(6) Uiso 1 1 d .
H97 H 0.6102 1.2467 0.8275 0.050 Uiso 1 1 calc R
C98 C 0.5899(16) 1.1731(8) 0.8012(9) 0.048(7) Uiso 1 1 d .
C99 C 0.6146(14) 1.1455(8) 0.8278(8) 0.042(6) Uiso 1 1 d .
H99 H 0.6043 1.1119 0.8163 0.050 Uiso 1 1 calc R
C100 C 0.5405(17) 1.1515(9) 0.7502(9) 0.063(8) Uiso 1 1 d .
H10A H 0.4813 1.1615 0.7512 0.094 Uiso 1 1 calc R
H10B H 0.5347 1.1167 0.7364 0.094 Uiso 1 1 calc R
H10C H 0.5746 1.1627 0.7311 0.094 Uiso 1 1 calc R
C101 C 0.7636(16) 1.1234(9) 0.9923(9) 0.053(7) Uiso 1 1 d .
H101 H 0.7503 1.0911 0.9697 0.064 Uiso 1 1 calc R
C102 C 0.7945(16) 1.1379(8) 1.0411(9) 0.050(7) Uiso 1 1 d .
C103 C 0.8084(17) 1.1846(9) 1.0575(10) 0.059(7) Uiso 1 1 d .
H103 H 0.8338 1.2045 1.0887 0.071 Uiso 1 1 calc R
C104 C 0.807(2) 1.1038(10) 1.0636(11) 0.087(10) Uiso 1 1 d .
H10D H 0.8697 1.1059 1.0735 0.130 Uiso 1 1 calc R
H10E H 0.7840 1.0712 1.0408 0.130 Uiso 1 1 calc R
H10F H 0.7735 1.1129 1.0908 0.130 Uiso 1 1 calc R
C105 C 0.8724(17) 1.3760(9) 1.0589(10) 0.062(8) Uiso 1 1 d .
H105 H 0.9020 1.3814 1.0881 0.074 Uiso 1 1 calc R
C106 C 0.8720(17) 1.4095(9) 1.0417(10) 0.057(7) Uiso 1 1 d .
C107 C 0.8186(18) 1.3851(10) 0.9976(10) 0.070(8) Uiso 1 1 d .
H107 H 0.8039 1.3985 0.9771 0.084 Uiso 1 1 calc R
C108 C 0.9110(17) 1.4638(9) 1.0658(10) 0.069(8) Uiso 1 1 d .
H10G H 0.8794 1.4808 1.0927 0.103 Uiso 1 1 calc R
H10H H 0.9038 1.4770 1.0433 0.103 Uiso 1 1 calc R
H10I H 0.9743 1.4673 1.0764 0.103 Uiso 1 1 calc R
Au28 Au 0.61276(8) 0.37328(4) 0.60760(4) 0.0699(3) Uani 1 1 d .
Au29 Au 0.75579(7) 0.46636(4) 0.69246(4) 0.0646(3) Uani 1 1 d .
Au30 Au 0.63523(7) 0.48335(4) 0.60884(4) 0.0654(3) Uani 1 1 d .
N55 N 0.6798(17) 0.3644(9) 0.6596(8) 0.084(8) Uani 1 1 d .
N56 N 0.7388(16) 0.4026(7) 0.6955(9) 0.073(7) Uani 1 1 d .
N57 N 0.7687(15) 0.5315(8) 0.6910(10) 0.085(9) Uani 1 1 d .
N58 N 0.7155(14) 0.5388(7) 0.6593(9) 0.069(8) Uani 1 1 d .
N59 N 0.5523(14) 0.4264(8) 0.5552(8) 0.065(6) Uiso 1 1 d .
N60 N 0.5465(17) 0.3836(9) 0.5540(9) 0.086(8) Uiso 1 1 d .
C109 C 0.674(2) 0.3268(14) 0.6730(14) 0.109(12) Uiso 1 1 d .
H109 H 0.6352 0.2978 0.6575 0.131 Uiso 1 1 calc R
C110 C 0.7371(19) 0.3395(10) 0.7139(10) 0.066(8) Uiso 1 1 d .
C111 C 0.7715(18) 0.3860(10) 0.7248(10) 0.061(8) Uiso 1 1 d .
H111 H 0.8146 0.4045 0.7508 0.074 Uiso 1 1 calc R
C112 C 0.764(2) 0.3060(11) 0.7361(12) 0.098(11) Uiso 1 1 d .
H11A H 0.8222 0.2962 0.7272 0.147 Uiso 1 1 calc R
H11B H 0.7196 0.2778 0.7248 0.147 Uiso 1 1 calc R
H11C H 0.7680 0.3232 0.7703 0.147 Uiso 1 1 calc R
C113 C 0.826(2) 0.5722(11) 0.7163(12) 0.087(10) Uiso 1 1 d .
H113 H 0.8709 0.5751 0.7398 0.104 Uiso 1 1 calc R
C114 C 0.8122(18) 0.6109(10) 0.7040(10) 0.063(8) Uiso 1 1 d .
C115 C 0.7474(18) 0.5849(10) 0.6670(10) 0.065(8) Uiso 1 1 d .
H115 H 0.7252 0.5980 0.6473 0.078 Uiso 1 1 calc R
C116 C 0.861(2) 0.6595(11) 0.7250(11) 0.093(10) Uiso 1 1 d .
H11D H 0.8763 0.6682 0.7002 0.140 Uiso 1 1 calc R
H11E H 0.9151 0.6608 0.7439 0.140 Uiso 1 1 calc R
H11F H 0.8232 0.6819 0.7448 0.140 Uiso 1 1 calc R
C117 C 0.5084(17) 0.4226(10) 0.5142(10) 0.064(8) Uiso 1 1 d .
H117 H 0.5042 0.4480 0.5060 0.077 Uiso 1 1 calc R
C118 C 0.4734(17) 0.3779(9) 0.4886(10) 0.060(7) Uiso 1 1 d .
C119 C 0.4930(19) 0.3538(11) 0.5140(11) 0.076(9) Uiso 1 1 d .
H119 H 0.4726 0.3214 0.5052 0.092 Uiso 1 1 calc R
C120 C 0.4164(19) 0.3550(10) 0.4392(10) 0.085(10) Uiso 1 1 d .
H12D H 0.3614 0.3694 0.4415 0.127 Uiso 1 1 calc R
H12E H 0.4019 0.3207 0.4286 0.127 Uiso 1 1 calc R
H12F H 0.4505 0.3607 0.4167 0.127 Uiso 1 1 calc R
Au31 Au 0.23161(7) 0.64153(4) 0.66779(4) 0.0577(3) Uani 1 1 d .
Au32 Au 0.36119(7) 0.71051(4) 0.77107(4) 0.0575(3) Uani 1 1 d .
Au33 Au 0.44361(7) 0.61867(4) 0.68585(4) 0.0640(3) Uani 1 1 d .
N61 N 0.1810(13) 0.6932(8) 0.7204(9) 0.061(6) Uani 1 1 d .
N62 N 0.2324(13) 0.7214(8) 0.7644(8) 0.058(6) Uani 1 1 d .
N63 N 0.4891(15) 0.7050(8) 0.7784(8) 0.063(6) Uani 1 1 d .
N64 N 0.5205(13) 0.6650(9) 0.7461(8) 0.073(8) Uani 1 1 d .
N65 N 0.3621(17) 0.5789(9) 0.6230(8) 0.077(8) Uani 1 1 d .
N66 N 0.2809(14) 0.5890(7) 0.6173(8) 0.052(6) Uani 1 1 d .
C121 C 0.0992(19) 0.7102(9) 0.7250(10) 0.065(8) Uiso 1 1 d .
H121 H 0.0505 0.6994 0.7012 0.078 Uiso 1 1 calc R
C122 C 0.1007(19) 0.7450(10) 0.7696(11) 0.069(8) Uiso 1 1 d .
C123 C 0.1813(18) 0.7521(9) 0.7922(10) 0.060(7) Uiso 1 1 d .
H123 H 0.2001 0.7755 0.8233 0.072 Uiso 1 1 calc R
C124 C 0.018(2) 0.7746(12) 0.7882(13) 0.120(13) Uiso 1 1 d .
H12G H 0.0154 0.7825 0.8213 0.180 Uiso 1 1 calc R
H12H H -0.0380 0.7551 0.7701 0.180 Uiso 1 1 calc R
H12I H 0.0254 0.8039 0.7845 0.180 Uiso 1 1 calc R
C125 C 0.5577(17) 0.7323(9) 0.8128(10) 0.057(7) Uiso 1 1 d .
H125 H 0.5533 0.7615 0.8389 0.068 Uiso 1 1 calc R
C126 C 0.635(2) 0.7103(10) 0.8031(11) 0.073(9) Uiso 1 1 d .
C127 C 0.604(2) 0.6655(11) 0.7595(11) 0.079(9) Uiso 1 1 d .
H127 H 0.6397 0.6413 0.7439 0.095 Uiso 1 1 calc R
C128 C 0.7296(19) 0.7252(11) 0.8290(11) 0.090(10) Uiso 1 1 d .
H12J H 0.7355 0.7583 0.8528 0.135 Uiso 1 1 calc R
H12K H 0.7727 0.7222 0.8067 0.135 Uiso 1 1 calc R
H12L H 0.7409 0.7046 0.8440 0.135 Uiso 1 1 calc R
C129 C 0.384(2) 0.5465(10) 0.5841(11) 0.068(8) Uiso 1 1 d .
H129 H 0.4412 0.5367 0.5796 0.082 Uiso 1 1 calc R
C130 C 0.309(2) 0.5284(10) 0.5497(11) 0.076(9) Uiso 1 1 d .
C131 C 0.2484(17) 0.5582(8) 0.5709(9) 0.049(7) Uiso 1 1 d .
H131 H 0.1921 0.5578 0.5561 0.059 Uiso 1 1 calc R
C132 C 0.3062(19) 0.4881(10) 0.4956(10) 0.080(9) Uiso 1 1 d .
H13A H 0.2594 0.4618 0.4892 0.120 Uiso 1 1 calc R
H13B H 0.3636 0.4760 0.4907 0.120 Uiso 1 1 calc R
H13C H 0.2938 0.5023 0.4743 0.120 Uiso 1 1 calc R
Au34 Au 0.44279(7) 0.52837(4) 0.71655(4) 0.0609(3) Uani 1 1 d .
Au35 Au 0.37378(6) 0.61642(4) 0.81407(4) 0.0512(3) Uani 1 1 d .
Au36 Au 0.22901(7) 0.55295(4) 0.71383(4) 0.0592(3) Uani 1 1 d .
N67 N 0.5309(12) 0.5705(8) 0.7749(9) 0.076(8) Uani 1 1 d .
N68 N 0.4970(15) 0.6024(8) 0.8132(8) 0.065(6) Uani 1 1 d .
N69 N 0.2438(12) 0.6300(7) 0.8125(7) 0.045(5) Uani 1 1 d .
N70 N 0.1888(12) 0.6057(7) 0.7710(7) 0.045(5) Uani 1 1 d .
N71 N 0.2712(14) 0.4996(7) 0.6588(7) 0.052(6) Uani 1 1 d .
N72 N 0.3517(14) 0.4850(7) 0.6562(9) 0.068(7) Uani 1 1 d .
C133 C 0.6198(17) 0.5657(9) 0.7832(10) 0.057(7) Uiso 1 1 d .
H133 H 0.6530 0.5436 0.7619 0.068 Uiso 1 1 calc R
C134 C 0.6501(18) 0.5993(10) 0.8283(10) 0.064(8) Uiso 1 1 d .
C135 C 0.5756(17) 0.6226(9) 0.8477(10) 0.060(8) Uiso 1 1 d .
H135 H 0.5771 0.6474 0.8784 0.072 Uiso 1 1 calc R
C136 C 0.7448(18) 0.6118(10) 0.8565(10) 0.075(9) Uiso 1 1 d .
H13D H 0.7509 0.6440 0.8821 0.112 Uiso 1 1 calc R
H13E H 0.7902 0.6102 0.8356 0.112 Uiso 1 1 calc R
H13F H 0.7526 0.5891 0.8693 0.112 Uiso 1 1 calc R
C137 C 0.1968(17) 0.6567(9) 0.8456(10) 0.056(7) Uiso 1 1 d .
H137 H 0.2192 0.6749 0.8776 0.067 Uiso 1 1 calc R
C138 C 0.1113(17) 0.6542(9) 0.8271(9) 0.052(7) Uiso 1 1 d .
C139 C 0.1050(18) 0.6178(9) 0.7789(10) 0.060(7) Uiso 1 1 d .
H139 H 0.0529 0.6048 0.7572 0.072 Uiso 1 1 calc R
C140 C 0.0343(16) 0.6807(9) 0.8516(9) 0.061(8) Uiso 1 1 d .
H14A H -0.0192 0.6577 0.8443 0.092 Uiso 1 1 calc R
H14B H 0.0222 0.7042 0.8403 0.092 Uiso 1 1 calc R
H14C H 0.0512 0.6968 0.8854 0.092 Uiso 1 1 calc R
C141 C 0.2222(18) 0.4676(9) 0.6146(10) 0.062(8) Uiso 1 1 d .
H141 H 0.1637 0.4696 0.6041 0.074 Uiso 1 1 calc R
C142 C 0.2761(18) 0.4319(9) 0.5887(10) 0.058(7) Uiso 1 1 d .
C143 C 0.3583(19) 0.4489(9) 0.6166(10) 0.065(8) Uiso 1 1 d .
H143 H 0.4117 0.4358 0.6078 0.078 Uiso 1 1 calc R
C144 C 0.2526(18) 0.3896(9) 0.5402(10) 0.069(8) Uiso 1 1 d .
H14D H 0.2440 0.4013 0.5166 0.104 Uiso 1 1 calc R
H14E H 0.1977 0.3704 0.5399 0.104 Uiso 1 1 calc R
H14F H 0.3010 0.3700 0.5332 0.104 Uiso 1 1 calc R
Au37 Au 0.15730(11) 0.29860(7) 0.71417(6) 0.1139(5) Uani 1 1 d .
Au38 Au 0.29439(10) 0.36380(5) 0.81659(7) 0.1218(6) Uani 1 1 d .
Au39 Au 0.37656(11) 0.28342(6) 0.72128(7) 0.1185(6) Uani 1 1 d .
N73 N 0.1644(10) 0.3724(8) 0.8145(9) 0.137(14) Uani 1 1 d G
N74 N 0.1084(15) 0.3483(7) 0.7702(6) 0.106(10) Uani 1 1 d G
C145 C 0.0184(12) 0.3582(8) 0.7786(7) 0.086(10) Uiso 1 1 d G
H145 H -0.0319 0.3469 0.7557 0.103 Uiso 1 1 calc R
C146 C 0.0188(13) 0.3886(8) 0.8280(8) 0.100(11) Uiso 1 1 d G
C147 C 0.1090(16) 0.3974(7) 0.8502(6) 0.101(11) Uiso 1 1 d G
H147 H 0.1284 0.4161 0.8825 0.121 Uiso 1 1 calc R
C148 C -0.049(2) 0.4118(14) 0.8507(14) 0.133(15) Uiso 1 1 d .
H14G H -0.0392 0.4196 0.8839 0.199 Uiso 1 1 calc R
H14H H -0.1060 0.3911 0.8370 0.199 Uiso 1 1 calc R
H14I H -0.0511 0.4411 0.8471 0.199 Uiso 1 1 calc R
N75 N 0.4584(15) 0.3221(9) 0.7802(7) 0.134(13) Uani 1 1 d G
N76 N 0.4251(12) 0.3570(9) 0.8208(11) 0.153(15) Uani 1 1 d G
C149 C 0.4962(18) 0.3762(7) 0.8591(7) 0.107(12) Uiso 1 1 d G
H149 H 0.4928 0.3998 0.8899 0.128 Uiso 1 1 calc R
C150 C 0.5735(12) 0.3532(8) 0.8421(8) 0.084(10) Uiso 1 1 d G
C151 C 0.5501(14) 0.3198(8) 0.7934(8) 0.099(11) Uiso 1 1 d G
H151 H 0.5882 0.2998 0.7735 0.119 Uiso 1 1 calc R
C152 C 0.6655(19) 0.3642(11) 0.8680(11) 0.087(10) Uiso 1 1 d .
H15A H 0.6966 0.3929 0.8682 0.130 Uiso 1 1 calc R
H15B H 0.6987 0.3374 0.8525 0.130 Uiso 1 1 calc R
H15C H 0.6610 0.3693 0.9003 0.130 Uiso 1 1 calc R
N77 N 0.2985(14) 0.2380(9) 0.6605(9) 0.150(15) Uani 1 1 d G
N78 N 0.2057(16) 0.2445(7) 0.6575(8) 0.111(10) Uani 1 1 d G
C153 C 0.1613(13) 0.2071(10) 0.6138(9) 0.108(12) Uiso 1 1 d G
H153 H 0.1002 0.2028 0.6028 0.129 Uiso 1 1 calc R
C154 C 0.227(2) 0.1774(8) 0.5898(7) 0.142(16) Uiso 1 1 d G
C155 C 0.3114(15) 0.1965(10) 0.6187(11) 0.142(16) Uiso 1 1 d G
H155 H 0.3659 0.1840 0.6115 0.171 Uiso 1 1 calc R
C156 C 0.202(3) 0.1286(17) 0.5463(17) 0.19(2) Uiso 1 1 d .
H15D H 0.2562 0.1150 0.5355 0.283 Uiso 1 1 calc R
H15E H 0.1692 0.1329 0.5214 0.283 Uiso 1 1 calc R
H15F H 0.1647 0.1070 0.5547 0.283 Uiso 1 1 calc R
Au40 Au 0.24498(7) 0.32225(4) 0.92591(4) 0.0611(3) Uani 1 1 d .
Au41 Au 0.20286(7) 0.21525(4) 0.93012(4) 0.0537(3) Uani 1 1 d .
Au42 Au 0.33479(7) 0.30818(4) 1.01980(4) 0.0512(3) Uani 1 1 d .
N79 N 0.1746(14) 0.2685(7) 0.8732(9) 0.062(7) Uani 1 1 d .
N80 N 0.1531(13) 0.2245(8) 0.8753(7) 0.057(6) Uani 1 1 d .
N81 N 0.2586(14) 0.2073(8) 0.9863(8) 0.062(6) Uani 1 1 d .
N82 N 0.3147(13) 0.2443(7) 1.0215(7) 0.055(6) Uani 1 1 d .
N83 N 0.3510(13) 0.3747(7) 1.0213(8) 0.057(6) Uani 1 1 d .
N84 N 0.3186(14) 0.3775(8) 0.9822(9) 0.073(8) Uani 1 1 d .
C157 C 0.1346(19) 0.2627(10) 0.8317(11) 0.074(9) Uiso 1 1 d .
H157 H 0.1345 0.2873 0.8221 0.088 Uiso 1 1 calc R
C158 C 0.0933(18) 0.2162(10) 0.8046(10) 0.065(8) Uiso 1 1 d .
C159 C 0.1042(17) 0.1923(9) 0.8334(10) 0.060(7) Uiso 1 1 d .
H159 H 0.0819 0.1602 0.8253 0.072 Uiso 1 1 calc R
C160 C 0.044(2) 0.1887(10) 0.7531(11) 0.085(10) Uiso 1 1 d .
H16D H 0.0029 0.2085 0.7476 0.128 Uiso 1 1 calc R
H16E H 0.0104 0.1589 0.7491 0.128 Uiso 1 1 calc R
H16F H 0.0877 0.1818 0.7306 0.128 Uiso 1 1 calc R
C161 C 0.2578(18) 0.1686(10) 0.9980(10) 0.063(8) Uiso 1 1 d .
H161 H 0.2254 0.1382 0.9786 0.076 Uiso 1 1 calc R
C162 C 0.3063(16) 0.1782(8) 1.0386(9) 0.049(7) Uiso 1 1 d .
C163 C 0.3439(16) 0.2272(8) 1.0517(9) 0.050(7) Uiso 1 1 d .
H163 H 0.3850 0.2454 1.0787 0.060 Uiso 1 1 calc R
C164 C 0.3203(16) 0.1497(8) 1.0655(9) 0.056(7) Uiso 1 1 d .
H16G H 0.2937 0.1637 1.0948 0.085 Uiso 1 1 calc R
H16H H 0.3841 0.1501 1.0724 0.085 Uiso 1 1 calc R
H16I H 0.2922 0.1169 1.0467 0.085 Uiso 1 1 calc R
C165 C 0.3946(18) 0.4145(9) 1.0511(11) 0.067(8) Uiso 1 1 d .
H165 H 0.4215 0.4200 1.0810 0.080 Uiso 1 1 calc R
C166 C 0.3979(17) 0.4507(9) 1.0331(10) 0.057(7) Uiso 1 1 d .
C167 C 0.3420(17) 0.4219(9) 0.9882(10) 0.061(8) Uiso 1 1 d .
H167 H 0.3248 0.4334 0.9664 0.073 Uiso 1 1 calc R
C168 C 0.4390(18) 0.5029(9) 1.0580(10) 0.070(8) Uiso 1 1 d .
H16J H 0.4932 0.5061 1.0780 0.105 Uiso 1 1 calc R
H16K H 0.3965 0.5220 1.0772 0.105 Uiso 1 1 calc R
H16L H 0.4537 0.5141 1.0347 0.105 Uiso 1 1 calc R
Au43 Au -0.04713(7) 0.22584(4) 0.93765(4) 0.0528(3) Uani 1 1 d .
Au44 Au 0.09255(7) 0.32129(4) 1.02148(4) 0.0562(3) Uani 1 1 d .
Au45 Au -0.00703(7) 0.32904(4) 0.92627(4) 0.0600(3) Uani 1 1 d .
N85 N 0.0068(12) 0.2219(7) 0.9958(7) 0.046(5) Uani 1 1 d .
N86 N 0.0652(14) 0.2585(7) 1.0268(8) 0.058(6) Uani 1 1 d .
N87 N 0.1096(13) 0.3838(7) 1.0164(8) 0.059(6) Uani 1 1 d .
N88 N 0.0657(13) 0.3864(7) 0.9794(7) 0.051(6) Uani 1 1 d .
N89 N -0.0769(14) 0.2689(7) 0.8724(8) 0.061(6) Uani 1 1 d .
N90 N -0.0957(13) 0.2284(7) 0.8792(7) 0.052(6) Uani 1 1 d .
C169 C 0.1499(18) 0.4270(10) 1.0447(11) 0.068(8) Uiso 1 1 d .
H169 H 0.1815 0.4352 1.0743 0.081 Uiso 1 1 calc R
C170 C 0.1403(16) 0.4604(8) 1.0250(9) 0.049(7) Uiso 1 1 d .
C171 C 0.0876(15) 0.4314(8) 0.9840(9) 0.048(7) Uiso 1 1 d .
H171 H 0.0686 0.4415 0.9613 0.057 Uiso 1 1 calc R
C172 C 0.182(2) 0.5119(11) 1.0470(12) 0.098(11) Uiso 1 1 d .
H17A H 0.2219 0.5169 1.0262 0.146 Uiso 1 1 calc R
H17B H 0.2160 0.5197 1.0770 0.146 Uiso 1 1 calc R
H17C H 0.1354 0.5325 1.0519 0.146 Uiso 1 1 calc R
C173 C -0.1205(17) 0.2611(9) 0.8292(10) 0.062(8) Uiso 1 1 d .
H173 H -0.1243 0.2844 0.8180 0.074 Uiso 1 1 calc R
C174 C -0.1575(19) 0.2133(10) 0.8054(11) 0.073(9) Uiso 1 1 d .
C175 C -0.1437(17) 0.1950(10) 0.8370(10) 0.063(8) Uiso 1 1 d .
H175 H -0.1644 0.1633 0.8309 0.075 Uiso 1 1 calc R
C176 C -0.2057(18) 0.1888(9) 0.7577(10) 0.068(8) Uiso 1 1 d .
H17D H -0.1766 0.1615 0.7386 0.102 Uiso 1 1 calc R
H17E H -0.2052 0.2109 0.7436 0.102 Uiso 1 1 calc R
H17F H -0.2672 0.1778 0.7593 0.102 Uiso 1 1 calc R
C177 C 0.0011(18) 0.1883(10) 1.0078(10) 0.066(8) Uiso 1 1 d .
H177 H -0.0350 0.1586 0.9901 0.079 Uiso 1 1 calc R
C178 C 0.0559(18) 0.2002(9) 1.0514(10) 0.062(8) Uiso 1 1 d .
C179 C 0.0954(17) 0.2469(9) 1.0625(10) 0.057(7) Uiso 1 1 d .
H179 H 0.1353 0.2670 1.0895 0.068 Uiso 1 1 calc R
C180 C 0.0694(18) 0.1732(9) 1.0816(10) 0.072(9) Uiso 1 1 d .
H18A H 0.0375 0.1408 1.0651 0.108 Uiso 1 1 calc R
H18B H 0.0462 0.1899 1.1116 0.108 Uiso 1 1 calc R
H18C H 0.1328 0.1717 1.0872 0.108 Uiso 1 1 calc R
C181 C 0.858(3) 0.7037(15) 0.5887(15) 0.125(14) Uiso 1 1 d .
C182 C 0.9350(14) 0.8302(7) 0.6092(8) 0.037(6) Uiso 1 1 d .
C183 C 0.857(3) 0.8893(14) 0.5848(14) 0.111(13) Uiso 1 1 d .
C184 C 0.860(2) 0.8718(10) 0.6025(11) 0.070(9) Uiso 1 1 d .
C185 C 0.969(4) 0.891(2) 0.602(2) 0.20(2) Uiso 1 1 d .
C186 C 1.015(3) 0.9416(15) 0.6342(15) 0.115(13) Uiso 1 1 d .
C187 C 1.007(2) 0.9553(11) 0.6093(12) 0.079(9) Uiso 1 1 d .
C193 C 0.0068(16) 0.8305(8) 0.7121(9) 0.049(7) Uiso 1 1 d .
Cl1 Cl 0.8441(14) 0.6574(8) 0.6019(8) 0.280(9) Uiso 1 1 d .
Cl2 Cl 0.9029(15) 0.7563(8) 0.6435(8) 0.286(10) Uiso 1 1 d .
O1 O -0.007(2) 0.8901(11) 0.7499(11) 0.160(11) Uiso 1 1 d .
O1W O 0.0559(15) 0.9262(8) 0.6979(9) 0.112(8) Uiso 1 1 d .
O2W O 0.1515(18) 0.9365(9) 0.7943(10) 0.137(9) Uiso 1 1 d .

loop_
_atom_site_aniso_label
_atom_site_aniso_U_11
_atom_site_aniso_U_22
_atom_site_aniso_U_33
_atom_site_aniso_U_23
_atom_site_aniso_U_13
_atom_site_aniso_U_12
Au1 0.0495(7) 0.0791(8) 0.0571(8) 0.0152(6) 0.0063(6) 0.0150(6)
Au2 0.0595(8) 0.0812(9) 0.0633(9) 0.0054(7) 0.0014(7) 0.0129(6)
Au3 0.0610(7) 0.0644(7) 0.0509(8) 0.0171(6) 0.0099(6) 0.0131(6)
N1 0.040(13) 0.075(16) 0.046(16) 0.025(13) 0.002(12) -0.001(11)
N2 0.053(15) 0.096(18) 0.062(18) 0.023(15) 0.017(13) 0.010(13)
N3 0.058(15) 0.055(14) 0.041(15) -0.018(11) 0.004(12) -0.003(11)
N4 0.071(16) 0.051(13) 0.032(14) 0.014(11) -0.007(12) 0.003(11)
N5 0.074(16) 0.058(15) 0.037(15) 0.009(12) 0.006(13) 0.031(12)
N6 0.068(16) 0.083(18) 0.041(16) 0.028(14) 0.008(14) 0.002(14)
Au4 0.0511(6) 0.0566(6) 0.0514(8) 0.0248(6) 0.0065(6) 0.0038(5)
Au5 0.0511(6) 0.0550(6) 0.0538(8) 0.0261(6) 0.0030(6) 0.0034(5)
Au6 0.0375(6) 0.0511(6) 0.0555(8) 0.0193(5) -0.0020(5) -0.0009(5)
N7 0.055(15) 0.076(17) 0.086(19) 0.052(16) 0.010(14) -0.025(13)
N8 0.099(19) 0.050(13) 0.066(18) 0.046(13) 0.022(15) 0.033(13)
N9 0.042(12) 0.061(14) 0.057(16) 0.023(12) 0.006(11) 0.031(11)
N10 0.034(11) 0.060(15) 0.075(18) 0.034(13) 0.000(11) -0.001(10)
N11 0.038(12) 0.034(11) 0.061(16) 0.019(10) -0.007(11) 0.012(9)
N12 0.051(14) 0.034(11) 0.066(17) 0.013(11) 0.023(13) -0.007(10)
Au7 0.0487(6) 0.0563(6) 0.0527(8) 0.0240(6) -0.0048(6) -0.0079(5)
Au8 0.0496(6) 0.0562(6) 0.0513(7) 0.0264(6) 0.0024(6) 0.0006(5)
Au9 0.0493(6) 0.0609(7) 0.0560(8) 0.0314(6) -0.0026(6) -0.0038(5)
N13 0.079(17) 0.049(13) 0.027(14) 0.011(11) -0.014(13) -0.018(11)
N14 0.050(13) 0.044(12) 0.035(14) 0.012(10) -0.019(11) -0.015(10)
N15 0.067(15) 0.071(16) 0.081(18) 0.051(14) -0.003(14) 0.005(13)
N16 0.058(14) 0.068(14) 0.062(16) 0.055(13) 0.005(13) -0.003(12)
N17 0.045(12) 0.074(15) 0.041(15) 0.030(12) -0.015(11) -0.025(11)
N18 0.054(14) 0.071(15) 0.041(15) 0.020(12) -0.005(12) -0.006(12)
Au10 0.0719(8) 0.0570(7) 0.0611(8) 0.0283(6) -0.0005(7) -0.0049(6)
Au11 0.0752(8) 0.0506(6) 0.0568(8) 0.0251(6) 0.0020(7) -0.0009(6)
Au12 0.0682(8) 0.0624(7) 0.0523(8) 0.0279(6) -0.0022(6) 0.0018(6)
N19 0.13(2) 0.065(16) 0.068(19) 0.052(15) -0.003(19) 0.004(16)
N20 0.078(18) 0.053(14) 0.069(19) 0.023(13) 0.000(15) 0.006(13)
N21 0.078(17) 0.039(13) 0.041(16) 0.001(11) -0.016(13) 0.007(11)
N22 0.089(18) 0.040(13) 0.067(18) 0.042(13) -0.014(15) -0.002(12)
N23 0.048(14) 0.11(2) 0.051(17) 0.049(16) -0.004(13) 0.004(14)
N24 0.064(16) 0.058(14) 0.053(16) 0.026(12) 0.012(14) -0.005(12)
Au13 0.0525(6) 0.0513(6) 0.0630(8) 0.0270(6) 0.0107(6) 0.0032(5)
Au14 0.0460(6) 0.0618(7) 0.0562(8) 0.0304(6) 0.0117(6) 0.0068(5)
Au15 0.0501(6) 0.0562(6) 0.0614(8) 0.0263(6) 0.0080(6) 0.0082(5)
N25 0.033(12) 0.041(12) 0.083(18) 0.029(12) 0.013(12) -0.006(10)
N26 0.045(13) 0.057(13) 0.043(14) 0.020(11) 0.030(12) -0.001(11)
N27 0.036(12) 0.044(12) 0.064(16) 0.020(11) 0.016(12) 0.003(10)
N28 0.057(15) 0.063(15) 0.061(17) 0.026(13) 0.028(13) 0.010(12)
N29 0.060(15) 0.032(11) 0.042(14) 0.000(10) 0.013(12) 0.011(10)
N30 0.041(13) 0.052(13) 0.067(17) 0.020(12) 0.011(12) 0.008(10)
Au16 0.0419(6) 0.0446(6) 0.0510(7) 0.0202(5) 0.0059(5) 0.0031(4)
Au17 0.0440(6) 0.0417(6) 0.0550(7) 0.0188(5) 0.0035(5) 0.0032(5)
Au18 0.0349(5) 0.0460(6) 0.0475(7) 0.0191(5) 0.0064(5) 0.0041(4)
N31 0.035(12) 0.040(11) 0.036(13) 0.021(10) -0.005(10) -0.001(9)
N32 0.068(15) 0.025(10) 0.046(15) 0.013(10) -0.004(12) 0.004(10)
N33 0.045(12) 0.029(11) 0.045(14) 0.014(10) -0.016(11) -0.005(9)
N34 0.031(11) 0.040(11) 0.047(14) 0.024(10) 0.006(10) 0.004(9)
N35 0.027(10) 0.056(12) 0.027(12) 0.030(10) -0.003(9) 0.000(9)
N36 0.022(11) 0.048(12) 0.062(15) 0.020(11) 0.008(10) 0.001(9)
Au19 0.0446(6) 0.0535(6) 0.0533(8) 0.0218(5) 0.0048(5) 0.0076(5)
Au20 0.0424(6) 0.0554(6) 0.0573(8) 0.0254(6) 0.0055(6) 0.0005(5)
Au21 0.0445(6) 0.0570(6) 0.0669(8) 0.0292(6) -0.0010(6) 0.0086(5)
N37 0.044(13) 0.069(15) 0.079(18) 0.055(14) 0.013(13) 0.014(11)
N38 0.036(12) 0.051(13) 0.047(14) 0.009(11) 0.004(11) -0.007(10)
N39 0.10(2) 0.035(13) 0.072(19) 0.015(12) 0.026(16) 0.008(13)
N40 0.045(14) 0.11(2) 0.08(2) 0.062(17) -0.029(14) -0.041(14)
N41 0.064(15) 0.037(12) 0.053(15) 0.012(11) 0.000(12) 0.025(10)
N42 0.054(14) 0.041(12) 0.054(15) 0.014(11) 0.008(12) 0.021(10)
Au22 0.0574(7) 0.0537(6) 0.0455(7) 0.0185(5) 0.0145(6) 0.0086(5)
Au23 0.0529(6) 0.0457(6) 0.0532(7) 0.0216(5) 0.0077(6) 0.0077(5)
Au24 0.0630(7) 0.0535(6) 0.0517(8) 0.0183(6) 0.0066(6) 0.0176(5)
N43 0.053(13) 0.081(16) 0.033(14) 0.044(13) 0.007(11) 0.008(11)
N44 0.057(14) 0.042(12) 0.043(15) 0.004(11) 0.006(12) -0.011(10)
N45 0.073(15) 0.026(11) 0.043(15) 0.014(10) -0.012(12) 0.004(10)
N46 0.059(14) 0.051(13) 0.027(13) 0.022(10) 0.008(11) -0.004(10)
N47 0.077(16) 0.067(16) 0.058(17) 0.023(13) 0.041(14) 0.016(12)
N48 0.064(14) 0.045(12) 0.031(13) 0.016(10) 0.006(11) 0.001(10)
Au25 0.0454(6) 0.0434(5) 0.0435(7) 0.0176(5) 0.0069(5) 0.0082(4)
Au26 0.0560(7) 0.0400(6) 0.0494(7) 0.0155(5) 0.0053(6) 0.0059(5)
Au27 0.0552(6) 0.0414(6) 0.0501(7) 0.0145(5) 0.0031(6) 0.0071(5)
N49 0.045(12) 0.026(11) 0.084(18) 0.030(12) 0.018(12) 0.008(9)
N50 0.063(15) 0.050(13) 0.042(15) 0.009(12) 0.003(12) -0.004(11)
N51 0.061(14) 0.057(14) 0.055(16) 0.037(13) -0.006(13) 0.001(11)
N52 0.058(14) 0.047(13) 0.044(15) 0.021(11) 0.010(12) 0.018(10)
N53 0.045(12) 0.051(12) 0.032(13) 0.031(10) 0.004(10) 0.004(9)
N54 0.048(12) 0.027(10) 0.031(12) 0.010(9) 0.011(10) 0.004(9)
Au28 0.0672(8) 0.0663(7) 0.0607(9) 0.0137(6) 0.0076(7) 0.0092(6)
Au29 0.0523(7) 0.0733(8) 0.0581(8) 0.0203(6) 0.0113(6) 0.0022(6)
Au30 0.0483(7) 0.0672(7) 0.0624(9) 0.0133(6) 0.0019(6) 0.0037(6)
N55 0.09(2) 0.087(19) 0.052(18) 0.012(15) 0.008(15) 0.011(16)
N56 0.081(17) 0.034(12) 0.09(2) 0.017(13) 0.018(16) -0.006(12)
N57 0.031(13) 0.074(17) 0.11(2) 0.005(16) 0.025(14) -0.007(12)
N58 0.034(13) 0.048(14) 0.10(2) 0.008(13) -0.017(13) 0.008(10)
Au31 0.0450(6) 0.0623(7) 0.0605(8) 0.0243(6) 0.0029(6) -0.0016(5)
Au32 0.0459(6) 0.0754(7) 0.0536(8) 0.0318(6) 0.0023(6) 0.0054(5)
Au33 0.0535(7) 0.0825(8) 0.0519(8) 0.0273(6) -0.0014(6) 0.0067(6)
N61 0.035(12) 0.079(16) 0.074(19) 0.037(14) 0.018(13) 0.016(11)
N62 0.035(12) 0.094(17) 0.045(16) 0.031(13) 0.005(12) 0.006(12)
N63 0.074(17) 0.077(16) 0.036(15) 0.023(13) 0.015(14) 0.009(13)
N64 0.020(12) 0.12(2) 0.047(17) 0.019(15) -0.028(11) -0.017(13)
N65 0.082(19) 0.085(18) 0.038(16) 0.005(13) 0.013(15) -0.006(15)
N66 0.038(13) 0.060(14) 0.067(18) 0.034(13) 0.012(12) 0.014(11)
Au34 0.0489(7) 0.0723(7) 0.0501(8) 0.0160(6) 0.0031(6) 0.0133(5)
Au35 0.0383(6) 0.0648(7) 0.0504(7) 0.0238(6) 0.0080(5) 0.0133(5)
Au36 0.0471(6) 0.0755(8) 0.0440(7) 0.0142(6) 0.0102(6) 0.0155(5)
N67 0.024(12) 0.065(15) 0.09(2) -0.014(14) 0.003(12) 0.005(11)
N68 0.068(16) 0.069(15) 0.058(17) 0.030(13) 0.008(14) 0.002(13)
N69 0.039(12) 0.070(14) 0.035(14) 0.028(12) 0.015(11) 0.010(11)
N70 0.042(12) 0.082(15) 0.021(13) 0.025(11) 0.019(11) 0.032(11)
N71 0.061(15) 0.073(15) 0.016(12) 0.011(11) 0.014(11) 0.014(12)
N72 0.051(15) 0.055(14) 0.08(2) 0.018(14) 0.010(14) 0.018(12)
Au37 0.0958(11) 0.1578(15) 0.1071(14) 0.0708(12) 0.0238(10) 0.0365(11)
Au38 0.0790(10) 0.0764(10) 0.1785(18) 0.0294(11) 0.0088(11) 0.0051(8)
Au39 0.0922(11) 0.1120(12) 0.1477(17) 0.0528(12) 0.0114(11) 0.0225(9)
N73 0.09(2) 0.11(2) 0.16(3) 0.01(2) 0.06(2) -0.010(19)
N74 0.10(2) 0.15(3) 0.054(19) 0.026(19) 0.043(18) 0.05(2)
N75 0.07(2) 0.19(4) 0.13(3) 0.07(3) -0.02(2) -0.01(2)
N76 0.12(3) 0.13(3) 0.20(4) 0.07(3) -0.01(3) 0.05(2)
N77 0.06(2) 0.12(3) 0.21(4) 0.02(3) -0.01(2) 0.001(18)
N78 0.14(3) 0.11(2) 0.12(3) 0.07(2) 0.05(2) 0.04(2)
Au40 0.0591(7) 0.0596(7) 0.0555(8) 0.0173(6) -0.0002(6) 0.0106(5)
Au41 0.0449(6) 0.0661(7) 0.0447(7) 0.0219(6) 0.0029(5) -0.0037(5)
Au42 0.0473(6) 0.0485(6) 0.0521(7) 0.0183(5) 0.0045(5) 0.0012(5)
N79 0.065(15) 0.067(15) 0.09(2) 0.060(15) 0.042(15) 0.034(12)
N80 0.046(13) 0.100(18) 0.033(14) 0.042(13) -0.015(11) 0.000(12)
N81 0.056(14) 0.073(16) 0.059(17) 0.031(14) 0.002(13) 0.002(12)
N82 0.043(13) 0.042(12) 0.051(15) -0.004(11) 0.004(11) -0.004(10)
N83 0.053(14) 0.043(13) 0.065(18) 0.024(12) -0.022(13) -0.015(10)
N84 0.045(14) 0.055(15) 0.08(2) 0.001(14) -0.014(14) -0.011(11)
Au43 0.0447(6) 0.0626(7) 0.0459(7) 0.0210(6) 0.0028(5) 0.0006(5)
Au44 0.0459(6) 0.0574(7) 0.0577(8) 0.0198(6) 0.0011(6) 0.0031(5)
Au45 0.0548(7) 0.0614(7) 0.0555(8) 0.0201(6) 0.0010(6) 0.0015(5)
N85 0.046(13) 0.046(12) 0.057(15) 0.035(12) 0.009(12) -0.007(10)
N86 0.054(14) 0.066(15) 0.062(17) 0.031(13) 0.024(13) 0.015(12)
N87 0.055(14) 0.051(13) 0.071(18) 0.033(13) -0.023(13) -0.009(11)
N88 0.054(14) 0.048(13) 0.044(15) 0.014(11) 0.006(12) 0.008(10)
N89 0.053(14) 0.060(15) 0.059(17) 0.019(13) -0.003(13) 0.007(11)
N90 0.049(13) 0.060(14) 0.027(13) 0.007(11) -0.016(11) -0.008(11)

loop_
_atom_type_symbol
_atom_type_description
_atom_type_scat_dispersion_real
_atom_type_scat_dispersion_imag
_atom_type_scat_source
Au Au -2.0133 8.8022 'International Tables Vol C Tables 4.2.6.8 and 6.1.1.4'
N N 0.0061 0.0033 'International Tables Vol C Tables 4.2.6.8 and 6.1.1.4'
C C 0.0033 0.0016 'International Tables Vol C Tables 4.2.6.8 and 6.1.1.4'
Cl Cl 0.1484 0.1585 'International Tables Vol C Tables 4.2.6.8 and 6.1.1.4'
O O 0.0106 0.0060 'International Tables Vol C Tables 4.2.6.8 and 6.1.1.4'
H H 0.0000 0.0000 'International Tables Vol C Tables 4.2.6.8 and 6.1.1.4'

loop_
_geom_angle_atom_site_label_1
_geom_angle_atom_site_label_2
_geom_angle_atom_site_label_3
_geom_angle
_geom_angle_site_symmetry_1
_geom_angle_site_symmetry_3
N1 Au1 N6 177.4(10) . .
N1 Au1 Au2 61.6(7) . .
N6 Au1 Au2 118.9(8) . .
N2 Au2 N3 178.2(11) . .
N2 Au2 Au1 58.4(8) . .
N3 Au2 Au1 120.3(7) . .
N5 Au3 N4 176.3(11) . .
C1 N1 N2 107(3) . .
C1 N1 Au1 137(2) . .
N2 N1 Au1 115.8(18) . .
C3 N2 N1 106(3) . .
C3 N2 Au2 129(3) . .
N1 N2 Au2 124(2) . .
C5 N3 N4 108(3) . .
C5 N3 Au2 128(2) . .
N4 N3 Au2 122.3(17) . .
C7 N4 N3 109(2) . .
C7 N4 Au3 133(2) . .
N3 N4 Au3 117.4(16) . .
N6 N5 C9 109(2) . .
N6 N5 Au3 122(2) . .
C9 N5 Au3 128(2) . .
C11 N6 N5 108(3) . .
C11 N6 Au1 131(2) . .
N5 N6 Au1 121(2) . .
N1 C1 C2 113(3) . .
C3 C2 C1 101(3) . .
C3 C2 C4 128(4) . .
C1 C2 C4 130(4) . .
N2 C3 C2 112(4) . .
N3 C5 C6 106(3) . .
C7 C6 C5 110(3) . .
C7 C6 C8 125(4) . .
C5 C6 C8 125(4) . .
N4 C7 C6 106(3) . .
C10 C9 N5 105(3) . .
C11 C10 C9 105(3) . .
C11 C10 C12 131(3) . .
C9 C10 C12 124(3) . .
N6 C11 C10 112(3) . .
N7 Au4 N12 175.9(11) . .
N9 Au5 N8 176.5(10) . .
N9 Au5 Au8 92.5(6) . .
N8 Au5 Au8 84.0(7) . .
N9 Au5 Au6 60.9(7) . .
N8 Au5 Au6 118.8(7) . .
Au8 Au5 Au6 94.41(4) . .
N11 Au6 N10 176.2(10) . .
N11 Au6 Au5 121.2(6) . .
N10 Au6 Au5 61.0(7) . .
N8 N7 C17 105(2) . .
N8 N7 Au4 122(2) . .
C17 N7 Au4 134(2) . .
N7 N8 C19 110(3) . .
N7 N8 Au5 120.4(18) . .
C19 N8 Au5 129(2) . .
C21 N9 N10 109(2) . .
C21 N9 Au5 133(2) . .
N10 N9 Au5 117.1(18) . .
C23 N10 N9 105(2) . .
C23 N10 Au6 133(2) . .
N9 N10 Au6 120.9(19) . .
C13 N11 N12 107(2) . .
C13 N11 Au6 132(2) . .
N12 N11 Au6 119.4(15) . .
C15 N12 N11 107(2) . .
C15 N12 Au4 133(2) . .
N11 N12 Au4 120.4(15) . .
N11 C13 C14 110(3) . .
C15 C14 C16 130(3) . .
C15 C14 C13 102(3) . .
C16 C14 C13 127(3) . .
C14 C15 N12 114(3) . .
C18 C17 N7 110(3) . .
C19 C18 C17 104(3) . .
C19 C18 C20 132(3) . .
C17 C18 C20 124(3) . .
C18 C19 N8 111(3) . .
C22 C21 N9 110(3) . .
C21 C22 C23 104(3) . .
C21 C22 C24 129(3) . .
C23 C22 C24 126(3) . .
N10 C23 C22 112(3) . .
N18 Au7 N13 179.3(11) . .
N18 Au7 Au8 120.0(7) . .
N13 Au7 Au8 59.5(7) . .
N18 Au7 Au9 58.9(7) . .
N13 Au7 Au9 120.7(7) . .
Au8 Au7 Au9 61.42(4) . .
N14 Au8 N15 179.2(11) . .
N14 Au8 Au5 91.2(7) . .
N15 Au8 Au5 89.3(8) . .
N14 Au8 Au7 60.5(6) . .
N15 Au8 Au7 118.8(8) . .
Au5 Au8 Au7 95.11(5) . .
N17 Au9 N16 177.2(9) . .
N17 Au9 Au15 92.5(6) . .
N16 Au9 Au15 90.3(6) . .
N17 Au9 Au7 60.1(6) . .
N16 Au9 Au7 117.3(7) . .
Au15 Au9 Au7 143.80(4) . .
C25 N13 N14 112(2) . .
C25 N13 Au7 129(2) . .
N14 N13 Au7 119.0(16) . .
C27 N14 N13 105(2) . .
C27 N14 Au8 134(2) . .
N13 N14 Au8 120.9(15) . .
C29 N15 N16 108(2) . .
C29 N15 Au8 131(2) . .
N16 N15 Au8 120.9(18) . .
C31 N16 N15 109(3) . .
C31 N16 Au9 129(2) . .
N15 N16 Au9 120.5(16) . .
C33 N17 N18 105(2) . .
C33 N17 Au9 135(2) . .
N18 N17 Au9 118.8(17) . .
N17 N18 C35 111(2) . .
N17 N18 Au7 120.8(18) . .
C35 N18 Au7 127.2(19) . .
N13 C25 C26 110(3) . .
C25 C26 C27 102(3) . .
C25 C26 C28 129(3) . .
C27 C26 C28 130(3) . .
N14 C27 C26 111(3) . .
N15 C29 C30 110(3) . .
C29 C30 C31 103(3) . .
C29 C30 C32 125(3) . .
C31 C30 C32 132(3) . .
N16 C31 C30 110(3) . .
N17 C33 C34 114(3) . .
C33 C34 C35 106(3) . .
C33 C34 C36 132(3) . .
C35 C34 C36 122(3) . .
N18 C35 C34 104(2) . .
N19 Au10 N24 177.8(9) . .
N19 Au10 Au11 86.8(6) . 2_676
N24 Au10 Au11 91.3(6) . 2_676
N19 Au10 Au11 59.5(8) . .
N24 Au10 Au11 121.1(6) . .
Au11 Au10 Au11 75.91(5) 2_676 .
N19 Au10 Au12 119.6(8) . .
N24 Au10 Au12 61.3(7) . .
Au11 Au10 Au12 83.77(4) 2_676 .
Au11 Au10 Au12 60.27(4) . .
N21 Au11 N20 178.8(11) . .
N21 Au11 Au10 82.2(6) . 2_676
N20 Au11 Au10 98.6(7) . 2_676
N21 Au11 Au10 118.3(7) . .
N20 Au11 Au10 60.7(8) . .
Au10 Au11 Au10 104.09(5) 2_676 .
N21 Au11 Au12 58.2(7) . .
N20 Au11 Au12 120.7(8) . .
Au10 Au11 Au12 97.69(5) 2_676 .
Au10 Au11 Au12 60.05(4) . .
N21 Au11 Au13 66.5(6) . .
N20 Au11 Au13 112.7(7) . .
Au10 Au11 Au13 148.62(5) 2_676 .
Au10 Au11 Au13 92.60(4) . .
Au12 Au11 Au13 67.74(4) . .
N22 Au12 N23 174.7(8) . .
N22 Au12 Au10 119.0(7) . .
N23 Au12 Au10 59.4(7) . .
N22 Au12 Au14 92.4(6) . .
N23 Au12 Au14 92.9(6) . .
Au10 Au12 Au14 111.69(4) . .
N22 Au12 Au11 59.3(7) . .
N23 Au12 Au11 118.9(7) . .
Au10 Au12 Au11 59.67(4) . .
Au14 Au12 Au11 113.80(4) . .
N20 N19 C37 106(2) . .
N20 N19 Au10 122(2) . .
C37 N19 Au10 131(2) . .
C39 N20 N19 107(2) . .
C39 N20 Au11 136(2) . .
N19 N20 Au11 117(2) . .
N22 N21 C41 108(2) . .
N22 N21 Au11 123.2(19) . .
C41 N21 Au11 129(2) . .
N21 N22 C43 109(3) . .
N21 N22 Au12 119.0(18) . .
C43 N22 Au12 131(2) . .
N24 N23 C45 111(2) . .
N24 N23 Au12 119.4(19) . .
C45 N23 Au12 129(2) . .
C47 N24 N23 107(2) . .
C47 N24 Au10 133(2) . .
N23 N24 Au10 119.7(18) . .
C38 C37 N19 109(3) . .
C37 C38 C39 109(3) . .
C37 C38 C40 129(3) . .
C39 C38 C40 122(3) . .
N20 C39 C38 108(3) . .
C42 C41 N21 108(3) . .
C41 C42 C43 106(3) . .
C41 C42 C44 131(3) . .
C43 C42 C44 123(3) . .
N22 C43 C42 109(3) . .
N23 C45 C46 106(3) . .
C47 C46 C45 105(3) . .
C47 C46 C48 130(3) . .
C45 C46 C48 125(3) . .
N24 C47 C46 111(3) . .
N25 Au13 N30 177.6(9) . .
N25 Au13 Au14 58.1(6) . .
N30 Au13 Au14 119.8(6) . .
N25 Au13 Au11 113.7(6) . .
N30 Au13 Au11 67.4(6) . .
Au14 Au13 Au11 105.35(4) . .
N27 Au14 N26 176.6(8) . .
N27 Au14 Au16 89.5(6) . .
N26 Au14 Au16 87.8(5) . .
N27 Au14 Au13 120.4(6) . .
N26 Au14 Au13 61.8(6) . .
Au16 Au14 Au13 92.62(4) . .
N27 Au14 Au12 90.6(6) . .
N26 Au14 Au12 92.6(6) . .
Au16 Au14 Au12 162.94(5) . .
Au13 Au14 Au12 72.73(4) . .
N29 Au15 N28 176.3(9) . .
N29 Au15 Au9 92.6(6) . .
N28 Au15 Au9 88.7(6) . .
N26 N25 C49 104(2) . .
N26 N25 Au13 125.8(15) . .
C49 N25 Au13 130.1(19) . .
N25 N26 C51 113(2) . .
N25 N26 Au14 114.2(15) . .
C51 N26 Au14 132.2(18) . .
C53 N27 N28 105(2) . .
C53 N27 Au14 132.1(18) . .
N28 N27 Au14 122.1(15) . .
C55 N28 N27 112(2) . .
C55 N28 Au15 129(2) . .
N27 N28 Au15 118.4(15) . .
N30 N29 C57 108(2) . .
N30 N29 Au15 120.9(15) . .
C57 N29 Au15 130.9(17) . .
N29 N30 C59 107(2) . .
N29 N30 Au13 120.7(16) . .
C59 N30 Au13 132.3(18) . .
C50 C49 N25 111(3) . .
C49 C50 C51 105(3) . .
C49 C50 C52 129(3) . .
C51 C50 C52 126(3) . .
N26 C51 C50 106(2) . .
N27 C53 C54 110(2) . .
C55 C54 C53 104(3) . .
C55 C54 C56 137(3) . .
C53 C54 C56 119(3) . .
C54 C55 N28 109(3) . .
C58 C57 N29 111(2) . .
C57 C58 C59 100(2) . .
C57 C58 C60 131(3) . .
C59 C58 C60 129(3) . .
N30 C59 C58 115(2) . .
N31 Au16 N36 179.5(7) . .
N31 Au16 Au14 93.6(5) . .
N36 Au16 Au14 86.3(6) . .
N31 Au16 Au17 59.6(5) . .
N36 Au16 Au17 119.9(5) . .
Au14 Au16 Au17 98.82(4) . .
N33 Au17 N32 175.1(7) . .
N33 Au17 Au16 118.8(6) . .
N32 Au17 Au16 60.2(6) . .
N33 Au17 Au21 83.2(5) . .
N32 Au17 Au21 101.7(5) . .
Au16 Au17 Au21 112.67(4) . .
N35 Au18 N34 176.9(8) . .
N35 Au18 Au25 92.3(5) . .
N34 Au18 Au25 89.8(5) . .
N35 Au18 Au20 109.4(5) . .
N34 Au18 Au20 72.0(5) . .
Au25 Au18 Au20 108.07(4) . .
N32 N31 C71 104(2) . .
N32 N31 Au16 123.5(14) . .
C71 N31 Au16 132.1(17) . .
C69 N32 N31 113(2) . .
C69 N32 Au17 129.2(18) . .
N31 N32 Au17 116.6(15) . .
C61 N33 N34 106.6(18) . .
C61 N33 Au17 126.8(18) . .
N34 N33 Au17 122.1(14) . .
N33 N34 C63 110.0(17) . .
N33 N34 Au18 117.3(13) . .
C63 N34 Au18 132.2(15) . .
N36 N35 C65 106.8(16) . .
N36 N35 Au18 121.6(14) . .
C65 N35 Au18 131.6(15) . .
C67 N36 N35 108(2) . .
C67 N36 Au16 132.2(18) . .
N35 N36 Au16 119.3(13) . .
N33 C61 C62 109(2) . .
C63 C62 C61 106(2) . .
C63 C62 C64 128(2) . .
C61 C62 C64 126(2) . .
C62 C63 N34 108(2) . .
C66 C65 N35 109(2) . .
C65 C66 C67 107(2) . .
C65 C66 C68 128(3) . .
C67 C66 C68 125(2) . .
N36 C67 C66 109(2) . .
N32 C69 C70 109(2) . .
C69 C70 C71 107(2) . .
C69 C70 C72 129(2) . .
C71 C70 C72 125(2) . .
N31 C71 C70 107(2) . .
N37 Au19 N42 176.8(8) . .
N37 Au19 Au20 60.5(6) . .
N42 Au19 Au20 120.1(6) . .
N37 Au19 Au21 120.4(6) . .
N42 Au19 Au21 60.2(6) . .
Au20 Au19 Au21 59.89(3) . .
N39 Au20 N38 176.8(9) . .
N39 Au20 Au19 121.7(7) . .
N38 Au20 Au19 61.5(6) . .
N39 Au20 Au21 61.3(7) . .
N38 Au20 Au21 121.8(6) . .
Au19 Au20 Au21 60.42(3) . .
N39 Au20 Au18 110.3(7) . .
N38 Au20 Au18 70.6(6) . .
Au19 Au20 Au18 78.67(3) . .
Au21 Au20 Au18 100.88(4) . .
N41 Au21 N40 177.4(10) . .
N41 Au21 Au20 119.2(6) . .
N40 Au21 Au20 58.5(8) . .
N41 Au21 Au19 59.6(6) . .
N40 Au21 Au19 118.2(8) . .
Au20 Au21 Au19 59.69(3) . .
N41 Au21 Au17 82.2(5) . .
N40 Au21 Au17 98.4(6) . .
Au20 Au21 Au17 78.78(4) . .
Au19 Au21 Au17 69.03(3) . .
C73 N37 N38 102(2) . .
C73 N37 Au19 136.1(18) . .
N38 N37 Au19 121.6(14) . .
C75 N38 N37 109.9(18) . .
C75 N38 Au20 133.7(16) . .
N37 N38 Au20 116.4(14) . .
C77 N39 N40 108(2) . .
C77 N39 Au20 133(2) . .
N40 N39 Au20 118.8(17) . .
C79 N40 N39 107(2) . .
C79 N40 Au21 131(2) . .
N39 N40 Au21 121.3(18) . .
C81 N41 N42 107(2) . .
C81 N41 Au21 132.7(19) . .
N42 N41 Au21 120.3(15) . .
C83 N42 N41 108(2) . .
C83 N42 Au19 132.5(18) . .
N41 N42 Au19 119.7(15) . .
N37 C73 C74 115(2) . .
C73 C74 C75 103(2) . .
C73 C74 C76 131(2) . .
C75 C74 C76 126(2) . .
N38 C75 C74 110(2) . .
N39 C77 C78 108(3) . .
C79 C78 C77 103(3) . .
C79 C78 C80 132(3) . .
C77 C78 C80 125(3) . .
C78 C79 N40 113(3) . .
N41 C81 C82 114(3) . .
C81 C82 C84 136(3) . .
C81 C82 C83 100(2) . .
C84 C82 C83 124(2) . .
N42 C83 C82 112(2) . .
N48 Au22 N43 175.0(8) . .
N48 Au22 Au24 60.9(5) . .
N43 Au22 Au24 119.5(6) . .
N48 Au22 Au23 120.6(6) . .
N43 Au22 Au23 59.5(6) . .
Au24 Au22 Au23 60.06(3) . .
N44 Au23 N45 178.3(9) . .
N44 Au23 Au24 119.7(6) . .
N45 Au23 Au24 59.1(6) . .
N44 Au23 Au22 60.3(6) . .
N45 Au23 Au22 118.4(6) . .
Au24 Au23 Au22 59.44(3) . .
N44 Au23 Au26 75.6(6) . .
N45 Au23 Au26 103.3(6) . .
Au24 Au23 Au26 98.22(4) . .
Au22 Au23 Au26 81.60(3) . .
N47 Au24 N46 177.9(8) . .
N47 Au24 Au27 91.4(6) . .
N46 Au24 Au27 90.6(6) . .
N47 Au24 Au22 60.5(7) . .
N46 Au24 Au22 119.3(6) . .
Au27 Au24 Au22 73.12(3) . .
N47 Au24 Au23 120.3(7) . .
N46 Au24 Au23 59.2(6) . .
Au27 Au24 Au23 79.87(4) . .
Au22 Au24 Au23 60.50(3) . .
C89 N43 N44 109(2) . .
C89 N43 Au22 131.1(18) . .
N44 N43 Au22 119.4(16) . .
C91 N44 N43 104.4(19) . .
C91 N44 Au23 135.4(17) . .
N43 N44 Au23 120.1(16) . .
N46 N45 C93 111.8(19) . .
N46 N45 Au23 119.8(14) . .
C93 N45 Au23 128.4(18) . .
N45 N46 C95 105.5(19) . .
N45 N46 Au24 121.6(14) . .
C95 N46 Au24 132.8(18) . .
C85 N47 N48 107(2) . .
C85 N47 Au24 133.8(18) . .
N48 N47 Au24 118.9(17) . .
C87 N48 N47 104(2) . .
C87 N48 Au22 136.5(17) . .
N47 N48 Au22 119.6(15) . .
C86 C85 N47 115(3) . .
C85 C86 C87 103(3) . .
C85 C86 C88 134(3) . .
C87 C86 C88 124(3) . .
N48 C87 C86 111(2) . .
C90 C89 N43 109(2) . .
C89 C90 C91 107(3) . .
C89 C90 C92 130(2) . .
C91 C90 C92 123(3) . .
N44 C91 C90 111(2) . .
N45 C93 C94 108(2) . .
C95 C94 C93 100(2) . .
C95 C94 C96 128(2) . .
C93 C94 C96 131(3) . .
N46 C95 C94 114(2) . .
N49 Au25 N54 178.1(7) . .
N49 Au25 Au18 92.9(5) . .
N54 Au25 Au18 88.9(5) . .
N49 Au25 Au27 118.1(5) . .
N54 Au25 Au27 60.3(5) . .
Au18 Au25 Au27 147.23(4) . .
N49 Au25 Au26 59.3(5) . .
N54 Au25 Au26 119.0(5) . .
Au18 Au25 Au26 150.21(4) . .
Au27 Au25 Au26 58.76(3) . .
N50 Au26 N51 178.1(9) . .
N50 Au26 Au27 119.6(6) . .
N51 Au26 Au27 59.8(6) . .
N50 Au26 Au25 59.4(6) . .
N51 Au26 Au25 120.2(6) . .
Au27 Au26 Au25 60.62(3) . .
N50 Au26 Au23 103.2(6) . .
N51 Au26 Au23 75.0(6) . .
Au27 Au26 Au23 76.18(3) . .
Au25 Au26 Au23 95.74(4) . .
N53 Au27 N52 176.8(8) . .
N53 Au27 Au26 121.2(5) . .
N52 Au27 Au26 59.9(6) . .
N53 Au27 Au24 90.8(5) . .
N52 Au27 Au24 91.7(5) . .
Au26 Au27 Au24 105.71(4) . .
N53 Au27 Au25 60.6(5) . .
N52 Au27 Au25 120.2(6) . .
Au26 Au27 Au25 60.62(3) . .
Au24 Au27 Au25 109.35(4) . .
C101 N49 N50 105(2) . .
C101 N49 Au25 134.3(17) . .
N50 N49 Au25 120.2(14) . .
C103 N50 N49 103.4(19) . .
C103 N50 Au26 135.5(17) . .
N49 N50 Au26 119.3(15) . .
N52 N51 C105 108(2) . .
N52 N51 Au26 121.2(16) . .
C105 N51 Au26 130.8(18) . .
N51 N52 C107 109(2) . .
N51 N52 Au27 119.1(15) . .
C107 N52 Au27 131.9(19) . .
C97 N53 N54 107.8(18) . .
C97 N53 Au27 133.5(15) . .
N54 N53 Au27 118.6(13) . .
C99 N54 N53 107.6(17) . .
C99 N54 Au25 132.0(14) . .
N53 N54 Au25 120.4(13) . .
N53 C97 C98 114(2) . .
C97 C98 C99 103(2) . .
C97 C98 C100 131(2) . .
C99 C98 C100 126(2) . .
N54 C99 C98 108.0(19) . .
N49 C101 C102 113(2) . .
C103 C102 C101 101(2) . .
C103 C102 C104 133(3) . .
C101 C102 C104 125(2) . .
C102 C103 N50 117(3) . .
C106 C105 N51 110(2) . .
C105 C106 C107 104(2) . .
C105 C106 C108 130(3) . .
C107 C106 C108 126(2) . .
N52 C107 C106 109(3) . .
N55 Au28 N60 178.5(10) . .
N55 Au28 Au30 119.3(7) . .
N60 Au28 Au30 59.5(7) . .
N55 Au28 Au29 60.0(7) . .
N60 Au28 Au29 118.8(7) . .
Au30 Au28 Au29 59.39(4) . .
N56 Au29 N57 177.7(9) . .
N56 Au29 Au30 120.9(7) . .
N57 Au29 Au30 59.0(8) . .
N56 Au29 Au28 60.8(7) . .
N57 Au29 Au28 119.1(8) . .
Au30 Au29 Au28 60.18(4) . .
N58 Au30 N59 178.6(10) . .
N58 Au30 Au29 60.9(7) . .
N59 Au30 Au29 120.3(6) . .
N58 Au30 Au28 121.3(7) . .
N59 Au30 Au28 59.9(6) . .
Au29 Au30 Au28 60.43(4) . .
C109 N55 N56 106(3) . .
C109 N55 Au28 133(2) . .
N56 N55 Au28 121(2) . .
C111 N56 N55 107(2) . .
C111 N56 Au29 135(2) . .
N55 N56 Au29 118(2) . .
C113 N57 N58 108(3) . .
C113 N57 Au29 132(3) . .
N58 N57 Au29 120.4(17) . .
N57 N58 C115 104(2) . .
N57 N58 Au30 119.3(17) . .
C115 N58 Au30 136(2) . .
N60 N59 C117 109(2) . .
N60 N59 Au30 120(2) . .
C117 N59 Au30 130.6(18) . .
N59 N60 C119 106(3) . .
N59 N60 Au28 121(2) . .
C119 N60 Au28 133(2) . .
N55 C109 C110 110(3) . .
C111 C110 C109 102(3) . .
C111 C110 C112 130(3) . .
C109 C110 C112 127(3) . .
N56 C111 C110 115(3) . .
N57 C113 C114 114(3) . .
C115 C114 C113 96(2) . .
C115 C114 C116 136(3) . .
C113 C114 C116 128(3) . .
C114 C115 N58 118(3) . .
C118 C117 N59 108(3) . .
C117 C118 C119 107(3) . .
C117 C118 C120 129(3) . .
C119 C118 C120 125(3) . .
N60 C119 C118 110(3) . .
N66 Au31 N61 177.8(9) . .
N66 Au31 Au32 119.6(6) . .
N61 Au31 Au32 59.9(6) . .
N66 Au31 Au33 59.9(6) . .
N61 Au31 Au33 119.5(6) . .
Au32 Au31 Au33 59.71(3) . .
N63 Au32 N62 175.6(9) . .
N63 Au32 Au33 61.1(7) . .
N62 Au32 Au33 121.5(7) . .
N63 Au32 Au31 120.8(7) . .
N62 Au32 Au31 61.3(7) . .
Au33 Au32 Au31 60.48(3) . .
N64 Au33 N65 172.7(11) . .
N64 Au33 Au34 92.3(7) . .
N65 Au33 Au34 94.9(7) . .
N64 Au33 Au32 58.2(7) . .
N65 Au33 Au32 117.6(8) . .
Au34 Au33 Au32 108.41(5) . .
N64 Au33 Au31 117.8(7) . .
N65 Au33 Au31 57.8(8) . .
Au34 Au33 Au31 111.37(4) . .
Au32 Au33 Au31 59.81(3) . .
C121 N61 N62 105(2) . .
C121 N61 Au31 134(2) . .
N62 N61 Au31 121.4(15) . .
C123 N62 N61 108(2) . .
C123 N62 Au32 135(2) . .
N61 N62 Au32 117.4(16) . .
C125 N63 N64 109(2) . .
C125 N63 Au32 132(2) . .
N64 N63 Au32 118.6(16) . .
C127 N64 N63 109(2) . .
C127 N64 Au33 129(2) . .
N63 N64 Au33 121.3(17) . .
C129 N65 N66 112(3) . .
C129 N65 Au33 128(2) . .
N66 N65 Au33 120.3(19) . .
N65 N66 C131 105(2) . .
N65 N66 Au31 122.0(19) . .
C131 N66 Au31 132.9(18) . .
C122 C121 N61 109(3) . .
C123 C122 C121 109(3) . .
C123 C122 C124 128(3) . .
C121 C122 C124 123(3) . .
C122 C123 N62 110(3) . .
N63 C125 C126 110(3) . .
C125 C126 C127 103(3) . .
C125 C126 C128 131(3) . .
C127 C126 C128 126(3) . .
N64 C127 C126 109(3) . .
N65 C129 C130 110(3) . .
C131 C130 C129 103(3) . .
C131 C130 C132 130(3) . .
C129 C130 C132 127(3) . .
C130 C131 N66 111(2) . .
N67 Au34 N72 179.8(10) . .
N67 Au34 Au33 90.4(7) . .
N72 Au34 Au33 89.4(6) . .
N67 Au34 Au36 118.6(6) . .
N72 Au34 Au36 61.3(6) . .
Au33 Au34 Au36 73.25(4) . .
N68 Au35 N69 178.0(9) . .
N68 Au35 Au36 117.8(7) . .
N69 Au35 Au36 60.3(6) . .
N71 Au36 N70 177.7(8) . .
N71 Au36 Au34 58.4(6) . .
N70 Au36 Au34 120.0(6) . .
N71 Au36 Au35 119.0(6) . .
N70 Au36 Au35 59.4(6) . .
Au34 Au36 Au35 60.59(3) . .
N68 N67 C133 114(2) . .
N68 N67 Au34 117.5(16) . .
C133 N67 Au34 127.3(18) . .
N67 N68 C135 102(2) . .
N67 N68 Au35 124.9(17) . .
C135 N68 Au35 133.0(19) . .
C137 N69 N70 109.2(19) . .
C137 N69 Au35 132.5(18) . .
N70 N69 Au35 118.1(14) . .
C139 N70 N69 108(2) . .
C139 N70 Au36 129.1(18) . .
N69 N70 Au36 122.0(14) . .
N72 N71 C141 104(2) . .
N72 N71 Au36 127.4(17) . .
C141 N71 Au36 128.8(18) . .
C143 N72 N71 113(2) . .
C143 N72 Au34 134(2) . .
N71 N72 Au34 112.8(17) . .
C134 C133 N67 107(3) . .
C133 C134 C135 107(3) . .
C133 C134 C136 130(3) . .
C135 C134 C136 123(3) . .
C134 C135 N68 110(2) . .
N69 C137 C138 111(2) . .
C137 C138 C139 105(2) . .
C137 C138 C140 129(2) . .
C139 C138 C140 126(2) . .
N70 C139 C138 107(2) . .
N71 C141 C142 109(2) . .
C143 C142 C141 102(2) . .
C143 C142 C144 129(3) . .
C141 C142 C144 129(2) . .
N72 C143 C142 111(3) . .
N74 Au37 N78 176.9(9) . .
N74 Au37 Au39 120.0(8) . .
N78 Au37 Au39 60.2(8) . .
N74 Au37 Au38 60.4(8) . .
N78 Au37 Au38 119.6(8) . .
Au39 Au37 Au38 59.70(5) . .
N73 Au38 N76 178.1(13) . .
N73 Au38 Au39 121.0(8) . .
N76 Au38 Au39 60.9(10) . .
N73 Au38 Au37 61.0(8) . .
N76 Au38 Au37 120.9(10) . .
Au39 Au38 Au37 59.99(5) . .
N75 Au39 N77 174.2(12) . .
N75 Au39 Au38 60.7(9) . .
N77 Au39 Au38 123.3(8) . .
N75 Au39 Au37 121.0(9) . .
N77 Au39 Au37 63.2(8) . .
Au38 Au39 Au37 60.31(5) . .
C147 N73 N74 108.0 . .
C147 N73 Au38 133.0(16) . .
N74 N73 Au38 118.9(16) . .
C145 N74 N73 108.0 . .
C145 N74 Au37 131.4(16) . .
N73 N74 Au37 119.1(16) . .
C146 C145 N74 108.0 . .
C148 C146 C147 123(3) . .
C148 C146 C145 128(3) . .
C147 C146 C145 108.0 . .
N73 C147 C146 108.0 . .
N76 N75 C151 108.0 . .
N76 N75 Au39 120.1(19) . .
C151 N75 Au39 131.6(19) . .
C149 N76 N75 108.0 . .
C149 N76 Au38 133(2) . .
N75 N76 Au38 118(2) . .
N76 C149 C150 108.0 . .
C149 C150 C151 108.0 . .
C149 C150 C152 127(2) . .
C151 C150 C152 124(2) . .
N75 C151 C150 108.0 . .
N78 N77 C155 108.0 . .
N78 N77 Au39 116.7(19) . .
C155 N77 Au39 135.1(19) . .
N77 N78 C153 108.0 . .
N77 N78 Au37 119.9(19) . .
C153 N78 Au37 132.0(19) . .
C154 C153 N78 108.0 . .
C153 C154 C155 108.0 . .
C153 C154 C156 123(3) . .
C155 C154 C156 128(3) . .
C154 C155 N77 108.0 . .
N79 Au40 N84 178.4(10) . .
N79 Au40 Au41 60.5(6) . .
N84 Au40 Au41 117.9(8) . .
N79 Au40 Au42 120.2(6) . .
N84 Au40 Au42 58.3(8) . .
Au41 Au40 Au42 59.73(3) . .
N80 Au41 N81 177.7(8) . .
N80 Au41 Au42 118.8(6) . .
N81 Au41 Au42 59.4(6) . .
N80 Au41 Au40 58.6(6) . .
N81 Au41 Au40 119.6(6) . .
Au42 Au41 Au40 60.22(3) . .
N82 Au42 N83 176.7(9) . .
N82 Au42 Au41 60.7(6) . .
N83 Au42 Au41 120.5(6) . .
N82 Au42 Au40 120.7(6) . .
N83 Au42 Au40 60.7(7) . .
Au41 Au42 Au40 60.06(3) . .
C157 N79 N80 106(2) . .
C157 N79 Au40 133.7(19) . .
N80 N79 Au40 120.1(17) . .
C159 N80 N79 109(2) . .
C159 N80 Au41 130.6(19) . .
N79 N80 Au41 120.6(16) . .
N82 N81 C161 105(2) . .
N82 N81 Au41 120.5(17) . .
C161 N81 Au41 134.0(19) . .
C163 N82 N81 106(2) . .
C163 N82 Au42 134.5(17) . .
N81 N82 Au42 119.3(18) . .
C165 N83 N84 111(2) . .
C165 N83 Au42 132(2) . .
N84 N83 Au42 116.5(16) . .
C167 N84 N83 108(2) . .
C167 N84 Au40 128(2) . .
N83 N84 Au40 124.2(18) . .
N79 C157 C158 112(3) . .
C157 C158 C159 105(3) . .
C157 C158 C160 134(3) . .
C159 C158 C160 121(2) . .
N80 C159 C158 108(2) . .
C162 C161 N81 115(2) . .
C161 C162 C163 99(2) . .
C161 C162 C164 133(2) . .
C163 C162 C164 127(2) . .
N82 C163 C162 114(2) . .
N83 C165 C166 112(3) . .
C167 C166 C165 98(2) . .
C167 C166 C168 133(2) . .
C165 C166 C168 129(3) . .
N84 C167 C166 111(2) . .
N90 Au43 N85 177.6(8) . .
N90 Au43 Au45 60.2(6) . .
N85 Au43 Au45 120.1(5) . .
N90 Au43 Au44 119.8(6) . .
N85 Au43 Au44 60.3(5) . .
Au45 Au43 Au44 59.89(3) . .
N87 Au44 N86 175.6(8) . .
N87 Au44 Au45 59.8(6) . .
N86 Au44 Au45 118.1(7) . .
N87 Au44 Au43 119.6(6) . .
N86 Au44 Au43 58.2(7) . .
Au45 Au44 Au43 59.89(3) . .
N88 Au45 N89 177.5(9) . .
N88 Au45 Au44 58.8(6) . .
N89 Au45 Au44 119.3(7) . .
N88 Au45 Au43 118.7(6) . .
N89 Au45 Au43 59.6(7) . .
Au44 Au45 Au43 60.22(3) . .
C177 N85 N86 110(2) . .
C177 N85 Au43 131(2) . .
N86 N85 Au43 118.8(15) . .
N85 N86 C179 108(2) . .
N85 N86 Au44 122.4(17) . .
C179 N86 Au44 129.1(18) . .
C169 N87 N88 107(2) . .
C169 N87 Au44 134(2) . .
N88 N87 Au44 118.7(15) . .
N87 N88 C171 108(2) . .
N87 N88 Au45 122.4(15) . .
C171 N88 Au45 129.7(19) . .
N90 N89 C173 109(2) . .
N90 N89 Au45 118.7(16) . .
C173 N89 Au45 131.8(19) . .
N89 N90 C175 104(2) . .
N89 N90 Au43 121.3(15) . .
C175 N90 Au43 134.2(19) . .
N87 C169 C170 112(3) . .
C171 C170 C169 100(2) . .
C171 C170 C172 134(3) . .
C169 C170 C172 126(3) . .
N88 C171 C170 113(2) . .
C174 C173 N89 109(3) . .
C175 C174 C173 105(3) . .
C175 C174 C176 128(3) . .
C173 C174 C176 127(3) . .
C174 C175 N90 113(3) . .
N85 C177 C178 113(3) . .
C179 C178 C177 101(2) . .
C179 C178 C180 126(3) . .
C177 C178 C180 133(2) . .
N86 C179 C178 108(2) . .
Cl1 C181 Cl2 107(3) . .
C184 C182 C185 51.6(19) . .
C184 C183 C185 72(4) . .
C183 C184 C185 76(4) . .
C183 C184 C182 136(4) . .
C185 C184 C182 69(2) . .
C186 C185 C184 123(4) . .
C186 C185 C183 112(4) . .
C184 C185 C183 31.8(18) . .
C186 C185 C187 33(2) . .
C184 C185 C187 121(4) . .
C183 C185 C187 95(3) . .
C186 C185 C182 136(4) . .
C184 C185 C182 59(2) . .
C183 C185 C182 88(3) . .
C187 C185 C182 168(4) . .
C187 C186 C185 96(4) . .
C186 C187 C185 51(3) . .

loop_
_geom_bond_atom_site_label_1
_geom_bond_atom_site_label_2
_geom_bond_distance
_geom_bond_site_symmetry_2
Au1 N1 1.96(2) .
Au1 N6 1.97(3) .
Au1 Au2 3.3283(19) .
Au2 N2 1.95(3) .
Au2 N3 1.97(2) .
Au3 N5 1.97(2) .
Au3 N4 1.99(2) .
N1 C1 1.31(4) .
N1 N2 1.37(3) .
N2 C3 1.37(4) .
N3 C5 1.32(4) .
N3 N4 1.41(3) .
N4 C7 1.32(3) .
N5 N6 1.33(3) .
N5 C9 1.42(4) .
N6 C11 1.32(4) .
C1 C2 1.42(5) .
C2 C3 1.37(5) .
C2 C4 1.50(4) .
C5 C6 1.40(5) .
C6 C7 1.37(4) .
C6 C8 1.60(5) .
C9 C10 1.41(4) .
C10 C11 1.36(4) .
C10 C12 1.60(5) .
Au4 N7 2.00(2) .
Au4 N12 2.03(2) .
Au5 N9 2.03(2) .
Au5 N8 2.06(2) .
Au5 Au8 3.1764(18) .
Au5 Au6 3.3191(17) .
Au6 N11 1.97(2) .
Au6 N10 1.98(2) .
N7 N8 1.30(3) .
N7 C17 1.41(4) .
N8 C19 1.34(4) .
N9 C21 1.37(4) .
N9 N10 1.37(3) .
N10 C23 1.37(4) .
N11 C13 1.37(3) .
N11 N12 1.37(3) .
N12 C15 1.37(3) .
C13 C14 1.43(4) .
C14 C15 1.36(4) .
C14 C16 1.43(3) .
C17 C18 1.37(4) .
C18 C19 1.33(4) .
C18 C20 1.49(4) .
C21 C22 1.36(4) .
C22 C23 1.39(4) .
C22 C24 1.49(4) .
Au7 N18 2.00(2) .
Au7 N13 2.01(2) .
Au7 Au8 3.3292(18) .
Au7 Au9 3.3791(17) .
Au8 N14 1.96(2) .
Au8 N15 1.98(2) .
Au9 N17 1.99(2) .
Au9 N16 2.00(2) .
Au9 Au15 3.2932(15) .
N13 C25 1.33(3) .
N13 N14 1.35(3) .
N14 C27 1.31(3) .
N15 C29 1.33(4) .
N15 N16 1.38(3) .
N16 C31 1.31(4) .
N17 C33 1.32(4) .
N17 N18 1.36(3) .
N18 C35 1.37(3) .
C25 C26 1.35(4) .
C26 C27 1.46(4) .
C26 C28 1.55(4) .
C29 C30 1.41(4) .
C30 C31 1.42(4) .
C30 C32 1.57(5) .
C33 C34 1.33(4) .
C34 C35 1.42(4) .
C34 C36 1.51(4) .
Au10 N19 1.97(3) .
Au10 N24 2.00(2) .
Au10 Au11 3.2771(18) 2_676
Au10 Au11 3.340(2) .
Au10 Au12 3.3534(18) .
Au11 N21 1.97(2) .
Au11 N20 2.00(2) .
Au11 Au10 3.2771(18) 2_676
Au11 Au12 3.3607(19) .
Au11 Au13 3.7357(17) .
Au12 N22 1.99(2) .
Au12 N23 2.07(2) .
Au12 Au14 3.3564(16) .
N19 N20 1.37(3) .
N19 C37 1.40(3) .
N20 C39 1.36(3) .
N21 N22 1.31(3) .
N21 C41 1.40(4) .
N22 C43 1.33(3) .
N23 N24 1.34(3) .
N23 C45 1.36(4) .
N24 C47 1.33(3) .
C37 C38 1.28(3) .
C38 C39 1.36(3) .
C38 C40 1.53(4) .
C41 C42 1.35(4) .
C42 C43 1.40(4) .
C42 C44 1.60(4) .
C45 C46 1.41(4) .
C46 C47 1.37(4) .
C46 C48 1.47(4) .
Au13 N25 2.01(2) .
Au13 N30 2.01(2) .
Au13 Au14 3.3342(16) .
Au14 N27 1.979(18) .
Au14 N26 2.036(19) .
Au14 Au16 3.2040(15) .
Au15 N29 2.017(19) .
Au15 N28 2.06(2) .
N25 N26 1.31(3) .
N25 C49 1.36(3) .
N26 C51 1.31(3) .
N27 C53 1.27(3) .
N27 N28 1.37(3) .
N28 C55 1.32(3) .
N29 N30 1.30(2) .
N29 C57 1.41(3) .
N30 C59 1.34(3) .
C49 C50 1.34(3) .
C50 C51 1.40(3) .
C50 C52 1.50(3) .
C53 C54 1.50(4) .
C54 C55 1.30(4) .
C54 C56 1.58(4) .
C57 C58 1.37(3) .
C58 C59 1.40(3) .
C58 C60 1.40(3) .
Au16 N31 1.959(19) .
Au16 N36 2.001(19) .
Au16 Au17 3.3227(15) .
Au17 N33 1.999(17) .
Au17 N32 2.032(18) .
Au17 Au21 3.3797(15) .
Au18 N35 1.992(16) .
Au18 N34 2.006(17) .
Au18 Au25 3.3157(14) .
Au18 Au20 3.6375(15) .
N31 N32 1.32(2) .
N31 C71 1.41(3) .
N32 C69 1.32(3) .
N33 C61 1.33(3) .
N33 N34 1.35(2) .
N34 C63 1.37(2) .
N35 N36 1.36(2) .
N35 C65 1.40(3) .
N36 C67 1.30(3) .
C61 C62 1.43(3) .
C62 C63 1.34(3) .
C62 C64 1.57(3) .
C65 C66 1.29(3) .
C66 C67 1.41(3) .
C66 C68 1.53(4) .
C69 C70 1.33(3) .
C70 C71 1.42(3) .
C70 C72 1.55(3) .
Au19 N37 1.95(2) .
Au19 N42 1.995(19) .
Au19 Au20 3.3414(15) .
Au19 Au21 3.3663(15) .
Au20 N39 1.95(3) .
Au20 N38 1.993(19) .
Au20 Au21 3.3484(16) .
Au21 N41 2.01(2) .
Au21 N40 2.01(2) .
N37 C73 1.36(3) .
N37 N38 1.43(2) .
N38 C75 1.33(3) .
N39 C77 1.35(3) .
N39 N40 1.36(3) .
N40 C79 1.35(3) .
N41 C81 1.33(3) .
N41 N42 1.36(3) .
N42 C83 1.30(3) .
C73 C74 1.37(3) .
C74 C75 1.41(3) .
C74 C76 1.50(3) .
C77 C78 1.45(4) .
C78 C79 1.33(4) .
C78 C80 1.48(3) .
C81 C82 1.36(3) .
C82 C84 1.41(3) .
C82 C83 1.44(3) .
Au22 N48 1.950(19) .
Au22 N43 2.032(18) .
Au22 Au24 3.3421(15) .
Au22 Au23 3.3780(15) .
Au23 N44 1.99(2) .
Au23 N45 2.014(17) .
Au23 Au24 3.3632(16) .
Au23 Au26 3.6232(15) .
Au24 N47 1.98(2) .
Au24 N46 1.987(19) .
Au24 Au27 3.3147(16) .
N43 C89 1.35(3) .
N43 N44 1.37(3) .
N44 C91 1.35(3) .
N45 N46 1.31(2) .
N45 C93 1.35(3) .
N46 C95 1.34(3) .
N47 C85 1.39(3) .
N47 N48 1.42(3) .
N48 C87 1.34(3) .
C85 C86 1.25(3) .
C86 C87 1.50(4) .
C86 C88 1.50(4) .
C89 C90 1.31(3) .
C90 C91 1.35(3) .
C90 C92 1.54(3) .
C93 C94 1.43(3) .
C94 C95 1.40(3) .
C94 C96 1.52(3) .
Au25 N49 1.94(2) .
Au25 N54 1.980(18) .
Au25 Au27 3.3781(14) .
Au25 Au26 3.3782(14) .
Au26 N50 1.95(2) .
Au26 N51 1.994(19) .
Au26 Au27 3.3145(16) .
Au27 N53 1.995(18) .
Au27 N52 2.02(2) .
N49 C101 1.38(3) .
N49 N50 1.42(3) .
N50 C103 1.41(3) .
N51 N52 1.30(2) .
N51 C105 1.40(3) .
N52 C107 1.37(3) .
N53 C97 1.31(3) .
N53 N54 1.42(2) .
N54 C99 1.36(3) .
C97 C98 1.37(3) .
C98 C99 1.48(3) .
C98 C100 1.54(3) .
C101 C102 1.42(3) .
C102 C103 1.29(3) .
C102 C104 1.52(3) .
C105 C106 1.36(3) .
C106 C107 1.40(3) .
C106 C108 1.54(3) .
Au28 N55 1.99(3) .
Au28 N60 2.05(3) .
Au28 Au30 3.3641(18) .
Au28 Au29 3.3724(16) .
Au29 N56 2.00(2) .
Au29 N57 2.02(3) .
Au29 Au30 3.3373(18) .
Au30 N58 1.97(2) .
Au30 N59 2.05(2) .
N55 C109 1.39(4) .
N55 N56 1.40(3) .
N56 C111 1.32(3) .
N57 C113 1.34(3) .
N57 N58 1.34(3) .
N58 C115 1.37(3) .
N59 N60 1.30(3) .
N59 C117 1.36(3) .
N60 C119 1.34(3) .
C109 C110 1.42(4) .
C110 C111 1.36(3) .
C110 C112 1.54(4) .
C113 C114 1.44(4) .
C114 C115 1.35(3) .
C114 C116 1.44(3) .
C117 C118 1.29(3) .
C118 C119 1.34(3) .
C118 C120 1.55(4) .
Au31 N66 1.95(2) .
Au31 N61 1.98(2) .
Au31 Au32 3.3456(16) .
Au31 Au33 3.3683(16) .
Au32 N63 1.94(2) .
Au32 N62 1.99(2) .
Au32 Au33 3.3424(17) .
Au33 N64 2.00(2) .
Au33 N65 2.04(2) .
Au33 Au34 3.3177(17) .
N61 C121 1.36(3) .
N61 N62 1.39(3) .
N62 C123 1.32(3) .
N63 C125 1.35(3) .
N63 N64 1.36(3) .
N64 C127 1.29(3) .
N65 C129 1.28(3) .
N65 N66 1.30(3) .
N66 C131 1.37(3) .
C121 C122 1.34(4) .
C122 C123 1.30(3) .
C122 C124 1.60(4) .
C125 C126 1.38(3) .
C126 C127 1.46(4) .
C126 C128 1.50(4) .
C129 C130 1.38(3) .
C130 C131 1.35(3) .
C130 C132 1.61(4) .
Au34 N67 2.02(2) .
Au34 N72 2.08(2) .
Au34 Au36 3.3492(16) .
Au35 N68 1.93(2) .
Au35 N69 2.023(19) .
Au35 Au36 3.3715(15) .
Au36 N71 1.987(19) .
Au36 N70 2.001(18) .
N67 N68 1.34(3) .
N67 C133 1.37(3) .
N68 C135 1.43(3) .
N69 C137 1.30(3) .
N69 N70 1.35(2) .
N70 C139 1.35(3) .
N71 N72 1.32(3) .
N71 C141 1.41(3) .
N72 C143 1.28(3) .
C133 C134 1.36(3) .
C134 C135 1.40(3) .
C134 C136 1.54(3) .
C137 C138 1.35(3) .
C138 C139 1.43(3) .
C138 C140 1.52(3) .
C141 C142 1.41(3) .
C142 C143 1.37(3) .
C142 C144 1.51(3) .
Au37 N74 2.000(16) .
Au37 N78 2.067(19) .
Au37 Au39 3.353(2) .
Au37 Au38 3.364(2) .
Au38 N73 1.982(16) .
Au38 N76 1.982(17) .
Au38 Au39 3.343(3) .
Au39 N75 1.963(17) .
Au39 N77 2.01(2) .
N73 C147 1.4200 .
N73 N74 1.4200 .
N74 C145 1.4200 .
C145 C146 1.4200 .
C146 C148 1.35(4) .
C146 C147 1.4200 .
N75 N76 1.4200 .
N75 C151 1.4200 .
N76 C149 1.4200 .
C149 C150 1.4200 .
C150 C151 1.4200 .
C150 C152 1.48(3) .
N77 N78 1.4200 .
N77 C155 1.4200 .
N78 C153 1.4200 .
C153 C154 1.4200 .
C154 C155 1.4200 .
C154 C156 1.52(5) .
Au40 N79 1.91(2) .
Au40 N84 2.00(2) .
Au40 Au41 3.3636(16) .
Au40 Au42 3.3689(16) .
Au41 N80 1.971(18) .
Au41 N81 2.02(2) .
Au41 Au42 3.3523(15) .
Au42 N82 1.99(2) .
Au42 N83 2.023(19) .
N79 C157 1.32(3) .
N79 N80 1.40(3) .
N80 C159 1.36(3) .
N81 N82 1.35(2) .
N81 C161 1.39(3) .
N82 C163 1.34(3) .
N83 C165 1.26(3) .
N83 N84 1.33(3) .
N84 C167 1.31(3) .
C157 C158 1.37(3) .
C158 C159 1.40(3) .
C158 C160 1.55(4) .
C161 C162 1.32(3) .
C162 C163 1.43(3) .
C162 C164 1.48(3) .
C165 C166 1.45(3) .
C166 C167 1.45(3) .
C166 C168 1.50(3) .
Au43 N90 1.96(2) .
Au43 N85 2.00(2) .
Au43 Au45 3.3587(16) .
Au43 Au44 3.3698(15) .
Au44 N87 2.00(2) .
Au44 N86 2.02(2) .
Au44 Au45 3.3587(17) .
Au45 N88 1.98(2) .
Au45 N89 2.02(2) .
N85 C177 1.24(3) .
N85 N86 1.32(3) .
N86 C179 1.38(3) .
N87 C169 1.30(3) .
N87 N88 1.33(3) .
N88 C171 1.34(3) .
N89 N90 1.37(3) .
N89 C173 1.37(3) .
N90 C175 1.37(3) .
C169 C170 1.42(3) .
C170 C171 1.35(3) .
C170 C172 1.48(3) .
C173 C174 1.37(3) .
C174 C175 1.35(3) .
C174 C176 1.45(4) .
C177 C178 1.43(3) .
C178 C179 1.39(3) .
C178 C180 1.53(3) .
C181 Cl1 1.65(4) .
C181 Cl2 1.81(4) .
C182 C184 1.84(4) .
C182 C185 2.00(6) .
C183 C184 0.93(4) .
C183 C185 1.71(6) .
C184 C185 1.68(6) .
C185 C186 1.51(6) .
C185 C187 1.93(6) .
C186 C187 1.04(4) .
C193 O1 1.74(4) .
